data_4348655
loop_
_publ_author_name
'Miller, Deanna L.'
'Siedschlag, Randall B.'
'Clouston, Laura J.'
'Young, Jr, Victor G'
'Chen, Yu-Sheng'
'Bill, Eckhard'
'Gagliardi, Laura'
'Lu, Connie C.'

_publ_section_title
;
 Redox Pairs of Diiron and Iron-Cobalt Complexes with High-Spin Ground
 States.
;
_journal_issue 19
_journal_name_full 'Inorganic chemistry'
_journal_page_first 9725
_journal_page_last 9735
_journal_paper_doi 10.1021/acs.inorgchem.6b01487
_journal_volume 55
_journal_year 2016
_chemical_absolute_configuration unk
_chemical_formula_moiety 'C51 H84 Cl Fe2 Li N4 O3 P3, 0.5(C4 H8 O)'
_chemical_formula_sum 'C53 H88 Cl Fe2 Li N4 O3.5 P3'
_chemical_formula_weight 1084.27
_chemical_name_common LFeFe(ClLi)(THF)3
_space_group_crystal_system monoclinic
_space_group_IT_number 4
_space_group_name_Hall 'P 2yb'
_space_group_name_H-M_alt 'P 1 21 1'
_atom_sites_solution_hydrogens geom
_audit_creation_method SHELXL-2013
_cell_angle_alpha 90
_cell_angle_beta 91.217(2)
_cell_angle_gamma 90
_cell_formula_units_Z 4
_cell_length_a 15.3390(16)
_cell_length_b 22.659(2)
_cell_length_c 17.0592(18)
_cell_measurement_reflns_used 20645
_cell_measurement_temperature 173(2)
_cell_measurement_theta_max 25.05
_cell_measurement_theta_min 1.49
_cell_volume 5927.9(10)
_computing_cell_refinement 'SAINT, Bruker'
_computing_data_collection 'APEX II, Bruker'
_computing_data_reduction 'SAINT, Bruker'
_computing_molecular_graphics 'SHELXTL, Bruker'
_computing_structure_refinement 'SHELXL-2013 (Sheldrick, 2013)'
_computing_structure_solution 'SHELXS-97 (Sheldrick, 2008)'
_diffrn_ambient_temperature 173(2)
_diffrn_measured_fraction_theta_full 0.975
_diffrn_measured_fraction_theta_max 0.997
_diffrn_measurement_device_type 'Bruker APEX II CCD'
_diffrn_measurement_method 'area detector, omega scans per phi'
_diffrn_radiation_type MoK\a
_diffrn_radiation_wavelength 0.71073
_diffrn_reflns_av_R_equivalents 0.1259
_diffrn_reflns_av_unetI/netI 0.2476
_diffrn_reflns_Laue_measured_fraction_full 0.975
_diffrn_reflns_Laue_measured_fraction_max 0.997
_diffrn_reflns_limit_h_max 18
_diffrn_reflns_limit_h_min -18
_diffrn_reflns_limit_k_max 26
_diffrn_reflns_limit_k_min -26
_diffrn_reflns_limit_l_max 20
_diffrn_reflns_limit_l_min -20
_diffrn_reflns_number 44626
_diffrn_reflns_point_group_measured_fraction_full 0.962
_diffrn_reflns_point_group_measured_fraction_max 0.983
_diffrn_reflns_theta_full 25.242
_diffrn_reflns_theta_max 25.047
_diffrn_reflns_theta_min 1.494
_diffrn_source 'normal-focus sealed tube'
_exptl_absorpt_coefficient_mu 0.658
_exptl_absorpt_correction_T_max 0.8503
_exptl_absorpt_correction_T_min 0.7871
_exptl_absorpt_correction_type multi-scan
_exptl_absorpt_process_details 'SADABS, R. Blessing, 1995'
_exptl_crystal_colour red
_exptl_crystal_density_diffrn 1.215
_exptl_crystal_description needle
_exptl_crystal_F_000 2316
_exptl_crystal_size_max 0.300
_exptl_crystal_size_mid 0.200
_exptl_crystal_size_min 0.100
_platon_squeeze_details
;
Squeeze results consistent with removing one disordered THF 
molecule per asymmteric unit
;
_refine_diff_density_max 0.405
_refine_diff_density_min -0.460
_refine_diff_density_rms 0.079
_refine_ls_abs_structure_details
;
 Flack x determined using 2771 quotients [(I+)-(I-)]/[(I+)+(I-)]
 (Parsons and Flack (2004), Acta Cryst. A60, s61).
;
_refine_ls_abs_structure_Flack 0.02(2)
_refine_ls_extinction_method none
_refine_ls_goodness_of_fit_ref 0.870
_refine_ls_hydrogen_treatment constr
_refine_ls_matrix_type full
_refine_ls_number_parameters 1195
_refine_ls_number_reflns 20645
_refine_ls_number_restraints 1
_refine_ls_restrained_S_all 0.870
_refine_ls_R_factor_all 0.1820
_refine_ls_R_factor_gt 0.0751
_refine_ls_shift/su_max 0.001
_refine_ls_shift/su_mean 0.000
_refine_ls_structure_factor_coef Fsqd
_refine_ls_weighting_details
;
 w=1/[\s^2^(Fo^2^)+(0.0477P)^2^]
 where P=(Fo^2^+2Fc^2^)/3
;
_refine_ls_weighting_scheme calc
_refine_ls_wR_factor_gt 0.1267
_refine_ls_wR_factor_ref 0.1570
_reflns_Friedel_coverage 0.919
_reflns_Friedel_fraction_full 0.947
_reflns_Friedel_fraction_max 0.969
_reflns_number_gt 9122
_reflns_number_total 20645
_reflns_threshold_expression 'I > 2\s(I)'
_cod_data_source_file ic6b01487_si_001.cif
_cod_data_source_block 12121_ljcsqz
_cod_depositor_comments
;

2020-07-06
Z value and formula fixed to values more according to usual
chemical conventions.                 miguel
;
_cod_original_formula_sum 'C106 H176 Cl2 Fe4 Li2 N8 O7 P6'
_cod_original_formula_weight 2168.55
_cod_original_formula_moiety '2(C51 H84 Cl Fe2 Li N4 O3 P3), C4 H8 O'
_cod_original_formula_units_Z 2
_cod_original_cell_volume 5927.8(11)
_cod_original_sg_symbol_H-M 'P 21'
_cod_database_code 4348655
_shelx_space_group_comment
;
The symmetry employed for this shelxl refinement is uniquely defined
by the following loop, which should always be used as a source of
symmetry information in preference to the above space-group names.
They are only intended as comments.
;
_shelx_estimated_absorpt_t_min 0.827
_shelx_estimated_absorpt_t_max 0.937
_shelxl_version_number 2013-2

loop_
_space_group_symop_operation_xyz
'x, y, z'
'-x, y+1/2, -z'

loop_
_atom_site_label
_atom_site_type_symbol
_atom_site_fract_x
_atom_site_fract_y
_atom_site_fract_z
_atom_site_U_iso_or_equiv
_atom_site_adp_type
_atom_site_occupancy
_atom_site_site_symmetry_order
_atom_site_calc_flag
_atom_site_refinement_flags_posn
_atom_site_refinement_flags_adp
Fe01 Fe 0.73233(12) 0.11764(8) 0.51731(11) 0.0283(5) Uani 1 1 d . .
Fe02 Fe 0.76655(12) 0.01366(8) 0.48913(11) 0.0300(5) Uani 1 1 d . .
Cl1 Cl 0.7932(3) -0.09044(16) 0.4822(2) 0.0465(11) Uani 1 1 d . .
N1 N 0.6953(7) 0.2174(5) 0.5392(6) 0.029(3) Uani 1 1 d . .
N2 N 0.6020(6) 0.1154(5) 0.5287(6) 0.030(3) Uani 1 1 d . .
N3 N 0.7761(6) 0.1586(4) 0.4229(6) 0.028(3) Uani 1 1 d . .
N4 N 0.7961(7) 0.1365(5) 0.6157(6) 0.031(3) Uani 1 1 d . .
Li1 Li 1.3245(17) -0.2454(10) 0.9456(16) 0.051(8) Uani 1 1 d . .
Li2 Li 0.8163(17) -0.1914(10) 0.4842(14) 0.042(7) Uani 1 1 d . .
Fe03 Fe 1.23186(12) 0.06213(8) 0.97528(11) 0.0289(5) Uani 1 1 d . .
Fe04 Fe 1.27045(12) -0.04347(8) 0.96123(13) 0.0348(6) Uani 1 1 d . .
P006 P 0.8041(2) 0.02088(17) 0.6235(2) 0.0335(9) Uani 1 1 d . .
Cl2 Cl 1.2944(3) -0.14560(17) 0.9319(3) 0.0561(12) Uani 1 1 d . .
P008 P 0.6148(2) 0.01495(16) 0.4516(2) 0.0326(9) Uani 1 1 d . .
P009 P 0.8619(2) 0.05859(16) 0.4000(2) 0.0310(9) Uani 1 1 d . .
P010 P 1.3695(2) -0.01650(17) 1.0650(2) 0.0400(11) Uani 1 1 d . .
P011 P 1.3013(2) -0.00597(15) 0.8356(2) 0.0342(10) Uani 1 1 d . .
P013 P 1.1235(2) -0.04974(16) 1.0074(2) 0.0364(10) Uani 1 1 d . .
N6 N 1.2892(6) 0.1025(5) 0.8873(6) 0.029(3) Uani 1 1 d . .
C019 C 1.3063(7) 0.1626(5) 0.8939(7) 0.022(3) Uani 1 1 d . .
C023 C 0.5690(9) -0.0601(6) 0.4668(8) 0.041(4) Uani 1 1 d . .
H02A H 0.6059 -0.0777 0.5098 0.049 Uiso 1 1 calc R U
C024 C 0.7243(8) 0.0014(5) 0.6991(8) 0.032(3) Uani 1 1 d . .
H02B H 0.7582 -0.0037 0.7494 0.038 Uiso 1 1 calc R U
C031 C 0.6122(8) 0.2134(6) 0.5807(7) 0.026(3) Uani 1 1 d . .
C033 C 0.5699(8) 0.0385(6) 0.3540(8) 0.035(4) Uani 1 1 d . .
H03A H 0.5997 0.0143 0.3135 0.043 Uiso 1 1 calc R U
C036 C 0.5650(9) 0.1609(6) 0.5714(8) 0.035(4) Uani 1 1 d . .
C037 C 0.8786(8) 0.0148(6) 0.3107(7) 0.037(4) Uani 1 1 d . .
H03B H 0.9084 0.0402 0.2714 0.045 Uiso 1 1 calc R U
C044 C 0.6575(7) 0.0499(6) 0.7131(8) 0.041(4) Uani 1 1 d . .
H04A H 0.6233 0.0399 0.7591 0.062 Uiso 1 1 calc R U
H04B H 0.6187 0.0535 0.6670 0.062 Uiso 1 1 calc R U
H04C H 0.6878 0.0874 0.7222 0.062 Uiso 1 1 calc R U
C047 C 0.7369(8) 0.2120(5) 0.4033(8) 0.027(3) Uani 1 1 d . .
C053 C 0.8959(8) -0.0302(6) 0.6497(8) 0.045(4) Uani 1 1 d . .
H05C H 0.8728 -0.0711 0.6419 0.054 Uiso 1 1 calc R U
C060 C 0.5517(7) 0.0609(6) 0.5191(8) 0.036(4) Uani 1 1 d . .
H06A H 0.4930 0.0694 0.4966 0.044 Uiso 1 1 calc R U
H06B H 0.5451 0.0408 0.5701 0.044 Uiso 1 1 calc R U
C063 C 0.7353(8) 0.2377(6) 0.3271(8) 0.038(4) Uani 1 1 d . .
H06D H 0.7657 0.2192 0.2859 0.046 Uiso 1 1 calc R U
C064 C 0.8157(8) 0.1948(6) 0.6305(8) 0.029(3) Uani 1 1 d . .
C066 C 0.4534(9) 0.2027(8) 0.6503(8) 0.049(4) Uani 1 1 d . .
H06E H 0.3983 0.1997 0.6743 0.059 Uiso 1 1 calc R U
C068 C 0.8214(8) 0.1287(5) 0.3597(8) 0.036(4) Uani 1 1 d . .
H06F H 0.8705 0.1532 0.3416 0.043 Uiso 1 1 calc R U
H06G H 0.7810 0.1215 0.3147 0.043 Uiso 1 1 calc R U
C073 C 0.5800(9) 0.2600(6) 0.6262(8) 0.039(4) Uani 1 1 d . .
H07B H 0.6132 0.2951 0.6330 0.047 Uiso 1 1 calc R U
C082 C 0.5007(9) 0.2547(7) 0.6605(8) 0.047(4) Uani 1 1 d . .
H08A H 0.4781 0.2860 0.6910 0.057 Uiso 1 1 calc R U
C095 C 0.8827(9) 0.2152(6) 0.6835(8) 0.036(4) Uani 1 1 d . .
H09A H 0.9163 0.1871 0.7125 0.043 Uiso 1 1 calc R U
C097 C 0.7891(8) -0.0055(6) 0.2749(8) 0.049(4) Uani 1 1 d . .
H09B H 0.7984 -0.0247 0.2243 0.074 Uiso 1 1 calc R U
H09C H 0.7511 0.0289 0.2672 0.074 Uiso 1 1 calc R U
H09D H 0.7616 -0.0334 0.3107 0.074 Uiso 1 1 calc R U
C098 C 0.9352(9) -0.0391(6) 0.3272(9) 0.053(4) Uani 1 1 d . .
H09E H 0.9385 -0.0633 0.2797 0.080 Uiso 1 1 calc R U
H09F H 0.9097 -0.0625 0.3693 0.080 Uiso 1 1 calc R U
H09G H 0.9940 -0.0264 0.3433 0.080 Uiso 1 1 calc R U
C099 C 0.9305(9) -0.0273(8) 0.7352(8) 0.074(6) Uani 1 1 d . .
H09H H 0.9742 -0.0584 0.7439 0.111 Uiso 1 1 calc R U
H09I H 0.8821 -0.0332 0.7710 0.111 Uiso 1 1 calc R U
H09J H 0.9572 0.0113 0.7451 0.111 Uiso 1 1 calc R U
C100 C 0.6919(8) 0.2428(5) 0.4616(8) 0.025(3) Uani 1 1 d . .
C101 C 0.9778(8) 0.0790(6) 0.4282(8) 0.039(4) Uani 1 1 d . .
H10A H 1.0053 0.0431 0.4522 0.047 Uiso 1 1 calc R U
C120 C 0.9802(9) 0.1270(6) 0.4905(8) 0.047(4) Uani 1 1 d . .
H12A H 1.0409 0.1356 0.5055 0.071 Uiso 1 1 calc R U
H12B H 0.9488 0.1135 0.5366 0.071 Uiso 1 1 calc R U
H12C H 0.9525 0.1628 0.4696 0.071 Uiso 1 1 calc R U
C105 C 0.8433(8) 0.0918(5) 0.6607(8) 0.032(3) Uani 1 1 d . .
H10B H 0.8313 0.0958 0.7173 0.038 Uiso 1 1 calc R U
H10C H 0.9069 0.0957 0.6533 0.038 Uiso 1 1 calc R U
C104 C 0.6447(10) 0.3157(6) 0.3686(9) 0.046(4) Uani 1 1 d . .
H10E H 0.6127 0.3506 0.3567 0.055 Uiso 1 1 calc R U
C103 C 0.6904(9) 0.2890(6) 0.3124(9) 0.048(4) Uani 1 1 d . .
H10F H 0.6916 0.3060 0.2615 0.057 Uiso 1 1 calc R U
C102 C 0.4825(8) 0.1550(6) 0.6068(7) 0.036(4) Uani 1 1 d . .
H10G H 0.4488 0.1200 0.6011 0.044 Uiso 1 1 calc R U
C121 C 1.0349(8) 0.0975(6) 0.3606(8) 0.050(4) Uani 1 1 d . .
H12D H 1.0868 0.1179 0.3814 0.075 Uiso 1 1 calc R U
H12E H 1.0020 0.1240 0.3257 0.075 Uiso 1 1 calc R U
H12F H 1.0527 0.0624 0.3314 0.075 Uiso 1 1 calc R U
C127 C 0.4781(9) -0.0676(7) 0.4928(9) 0.067(5) Uani 1 1 d . .
H12J H 0.4722 -0.1059 0.5188 0.101 Uiso 1 1 calc R U
H12K H 0.4382 -0.0658 0.4471 0.101 Uiso 1 1 calc R U
H12L H 0.4637 -0.0359 0.5295 0.101 Uiso 1 1 calc R U
C128 C 0.5902(8) 0.1029(6) 0.3370(8) 0.047(4) Uani 1 1 d . .
H12Q H 0.5777 0.1113 0.2815 0.071 Uiso 1 1 calc R U
H12R H 0.6519 0.1106 0.3490 0.071 Uiso 1 1 calc R U
H12S H 0.5540 0.1282 0.3696 0.071 Uiso 1 1 calc R U
C133 C 0.7857(9) 0.2980(6) 0.5993(8) 0.038(4) Uani 1 1 d . .
H13A H 0.7529 0.3267 0.5708 0.046 Uiso 1 1 calc R U
C130 C 0.6440(9) 0.2924(6) 0.4450(9) 0.042(4) Uani 1 1 d . .
H13B H 0.6107 0.3108 0.4845 0.050 Uiso 1 1 calc R U
C134 C 0.8535(11) 0.3159(7) 0.6517(9) 0.052(4) Uani 1 1 d . .
H13E H 0.8669 0.3566 0.6579 0.063 Uiso 1 1 calc R U
C131 C 0.8996(9) 0.2743(6) 0.6935(8) 0.043(4) Uani 1 1 d . .
H13G H 0.9438 0.2865 0.7298 0.052 Uiso 1 1 calc R U
C129 C 0.4714(8) 0.0305(7) 0.3405(9) 0.061(5) Uani 1 1 d . .
H12Z H 0.4551 0.0434 0.2874 0.092 Uiso 1 1 calc R U
H13H H 0.4399 0.0541 0.3788 0.092 Uiso 1 1 calc R U
H13I H 0.4562 -0.0113 0.3468 0.092 Uiso 1 1 calc R U
C132 C 0.7674(8) 0.2390(6) 0.5896(8) 0.032(3) Uani 1 1 d . .
C149 C 0.6809(9) -0.0582(7) 0.6809(9) 0.063(5) Uani 1 1 d . .
H14A H 0.6422 -0.0688 0.7236 0.094 Uiso 1 1 calc R U
H14B H 0.7259 -0.0886 0.6757 0.094 Uiso 1 1 calc R U
H14C H 0.6470 -0.0552 0.6317 0.094 Uiso 1 1 calc R U
C148 C 0.9712(8) -0.0235(6) 0.5929(8) 0.046(4) Uani 1 1 d . .
H14D H 1.0116 -0.0566 0.5996 0.069 Uiso 1 1 calc R U
H14E H 1.0020 0.0136 0.6037 0.069 Uiso 1 1 calc R U
H14F H 0.9481 -0.0231 0.5389 0.069 Uiso 1 1 calc R U
C147 C 0.5838(10) -0.1006(7) 0.3940(9) 0.063(5) Uani 1 1 d . .
H14G H 0.5683 -0.1414 0.4070 0.094 Uiso 1 1 calc R U
H14H H 0.6453 -0.0989 0.3796 0.094 Uiso 1 1 calc R U
H14I H 0.5472 -0.0869 0.3499 0.094 Uiso 1 1 calc R U
C026 C 0.9758(9) 0.1133(6) 0.9065(7) 0.039(4) Uani 1 1 d . .
H02C H 0.9430 0.0780 0.8999 0.046 Uiso 1 1 calc R U
C029 C 1.0620(8) 0.1108(6) 0.9429(7) 0.030(3) Uani 1 1 d . .
C045 C 1.3918(8) -0.0475(6) 0.7891(8) 0.038(4) Uani 1 1 d . .
H04D H 1.3693 -0.0883 0.7796 0.045 Uiso 1 1 calc R U
C048 C 0.9847(10) 0.2172(6) 0.8904(9) 0.047(4) Uani 1 1 d . .
H04E H 0.9590 0.2530 0.8725 0.057 Uiso 1 1 calc R U
C049 C 1.3351(9) 0.2848(6) 0.9213(8) 0.037(4) Uani 1 1 d . .
H04G H 1.3464 0.3255 0.9306 0.044 Uiso 1 1 calc R U
C050 C 1.3388(8) 0.0691(5) 0.8293(7) 0.029(3) Uani 1 1 d . .
H05A H 1.4021 0.0714 0.8414 0.035 Uiso 1 1 calc R U
H05B H 1.3278 0.0850 0.7759 0.035 Uiso 1 1 calc R U
C055 C 1.2733(9) 0.2530(6) 0.9642(8) 0.039(4) Uani 1 1 d . .
H05D H 1.2408 0.2731 1.0028 0.047 Uiso 1 1 calc R U
C061 C 1.0689(9) 0.2170(6) 0.9264(7) 0.031(3) Uani 1 1 d . .
H06C H 1.1002 0.2529 0.9321 0.038 Uiso 1 1 calc R U
C071 C 0.9415(9) 0.1651(6) 0.8820(8) 0.038(4) Uani 1 1 d . .
H07A H 0.8850 0.1652 0.8579 0.046 Uiso 1 1 calc R U
C084 C 1.3688(8) 0.1947(6) 0.8521(7) 0.032(3) Uani 1 1 d . .
H08B H 1.4040 0.1748 0.8153 0.038 Uiso 1 1 calc R U
C089 C 1.3793(9) 0.2524(6) 0.8633(8) 0.042(4) Uani 1 1 d . .
H08C H 1.4186 0.2729 0.8307 0.051 Uiso 1 1 calc R U
N7 N 1.2785(6) 0.0813(5) 1.0820(6) 0.032(3) Uani 1 1 d . .
C116 C 1.4789(8) 0.0130(7) 1.0431(8) 0.044(4) Uani 1 1 d . .
H11A H 1.5061 -0.0137 1.0038 0.053 Uiso 1 1 calc R U
C107 C 1.1899(8) 0.1691(6) 1.0769(7) 0.026(3) Uani 1 1 d . .
N200 N 1.1017(6) 0.0594(5) 0.9666(6) 0.030(3) Uani 1 1 d . .
C114 C 1.0533(8) 0.0060(6) 0.9607(8) 0.036(4) Uani 1 1 d . .
H11B H 1.0411 -0.0042 0.9051 0.043 Uiso 1 1 calc R U
H11C H 0.9974 0.0094 0.9882 0.043 Uiso 1 1 calc R U
C108 C 1.2392(8) 0.1274(6) 1.1209(8) 0.033(3) Uani 1 1 d . .
C106 C 1.1055(9) 0.1651(6) 0.9530(7) 0.029(3) Uani 1 1 d . .
C119 C 1.2133(9) -0.0070(7) 0.7588(9) 0.054(5) Uani 1 1 d . .
H11N H 1.2464 0.0029 0.7106 0.065 Uiso 1 1 calc R U
C117 C 1.4723(8) 0.0743(7) 1.0077(8) 0.050(4) Uani 1 1 d . .
H11D H 1.5304 0.0878 0.9929 0.076 Uiso 1 1 calc R U
H11E H 1.4483 0.1016 1.0462 0.076 Uiso 1 1 calc R U
H11F H 1.4339 0.0732 0.9610 0.076 Uiso 1 1 calc R U
C118 C 1.5414(8) 0.0162(7) 1.1173(8) 0.057(5) Uani 1 1 d . .
H11G H 1.5994 0.0292 1.1015 0.085 Uiso 1 1 calc R U
H11H H 1.5458 -0.0229 1.1416 0.085 Uiso 1 1 calc R U
H11I H 1.5180 0.0443 1.1551 0.085 Uiso 1 1 calc R U
C109 C 1.2409(8) 0.1352(7) 1.2020(9) 0.044(4) Uani 1 1 d . .
H10D H 1.2734 0.1084 1.2340 0.053 Uiso 1 1 calc R U
C115 C 1.3272(8) 0.0398(6) 1.1329(7) 0.037(4) Uani 1 1 d . .
H11J H 1.2883 0.0216 1.1717 0.045 Uiso 1 1 calc R U
H11K H 1.3756 0.0602 1.1611 0.045 Uiso 1 1 calc R U
C112 C 1.2587(8) 0.1945(6) 0.9524(8) 0.027(3) Uani 1 1 d . .
N5 N 1.1893(6) 0.1626(5) 0.9923(6) 0.026(3) Uani 1 1 d . .
C111 C 1.1457(10) 0.2206(8) 1.1929(9) 0.058(5) Uani 1 1 d . .
H11L H 1.1122 0.2504 1.2172 0.069 Uiso 1 1 calc R U
C110 C 1.1964(10) 0.1812(7) 1.2375(9) 0.055(5) Uani 1 1 d . .
H11M H 1.2005 0.1860 1.2928 0.065 Uiso 1 1 calc R U
C124 C 1.4196(9) -0.0242(6) 0.7089(8) 0.055(5) Uani 1 1 d . .
H12G H 1.4697 -0.0469 0.6909 0.082 Uiso 1 1 calc R U
H12H H 1.4359 0.0175 0.7137 0.082 Uiso 1 1 calc R U
H12I H 1.3711 -0.0282 0.6710 0.082 Uiso 1 1 calc R U
C125 C 1.1812(9) -0.0683(6) 0.7401(10) 0.066(5) Uani 1 1 d . .
H12M H 1.1381 -0.0666 0.6969 0.099 Uiso 1 1 calc R U
H12N H 1.1542 -0.0853 0.7865 0.099 Uiso 1 1 calc R U
H12O H 1.2304 -0.0931 0.7248 0.099 Uiso 1 1 calc R U
C122 C 1.1457(9) 0.2148(7) 1.1121(9) 0.049(4) Uani 1 1 d . .
H12P H 1.1150 0.2426 1.0804 0.059 Uiso 1 1 calc R U
C126 C 1.1494(10) 0.0399(6) 0.7598(11) 0.076(6) Uani 1 1 d . .
H12T H 1.1096 0.0358 0.7144 0.114 Uiso 1 1 calc R U
H12U H 1.1791 0.0781 0.7574 0.114 Uiso 1 1 calc R U
H12V H 1.1162 0.0375 0.8081 0.114 Uiso 1 1 calc R U
C135 C 1.1127(10) -0.0301(8) 1.1124(9) 0.062(5) Uani 1 1 d . .
H13D H 1.1644 -0.0043 1.1235 0.074 Uiso 1 1 calc R U
C137 C 1.0613(9) -0.1199(6) 0.9935(11) 0.057(5) Uani 1 1 d . .
H13F H 1.0932 -0.1521 1.0220 0.068 Uiso 1 1 calc R U
C123 C 1.4698(8) -0.0539(7) 0.8459(8) 0.051(4) Uani 1 1 d . .
H12W H 1.5121 -0.0814 0.8239 0.076 Uiso 1 1 calc R U
H12X H 1.4498 -0.0692 0.8962 0.076 Uiso 1 1 calc R U
H12Y H 1.4973 -0.0153 0.8541 0.076 Uiso 1 1 calc R U
C136 C 1.0363(11) 0.0069(8) 1.1384(9) 0.080(6) Uani 1 1 d . .
H13J H 1.0430 0.0158 1.1945 0.120 Uiso 1 1 calc R U
H13K H 0.9819 -0.0149 1.1291 0.120 Uiso 1 1 calc R U
H13L H 1.0346 0.0439 1.1086 0.120 Uiso 1 1 calc R U
C152 C 1.4565(10) -0.1231(7) 1.0915(11) 0.078(6) Uani 1 1 d . .
H15A H 1.4488 -0.1632 1.1116 0.117 Uiso 1 1 calc R U
H15B H 1.5158 -0.1095 1.1041 0.117 Uiso 1 1 calc R U
H15C H 1.4469 -0.1229 1.0346 0.117 Uiso 1 1 calc R U
C150 C 1.3913(11) -0.0822(7) 1.1293(11) 0.070(6) Uani 1 1 d . .
H15D H 1.3362 -0.1050 1.1203 0.084 Uiso 1 1 calc R U
C151 C 1.3953(17) -0.0814(10) 1.2097(12) 0.158(13) Uani 1 1 d . .
H15E H 1.4558 -0.0874 1.2277 0.237 Uiso 1 1 calc R U
H15F H 1.3586 -0.1129 1.2302 0.237 Uiso 1 1 calc R U
H15G H 1.3744 -0.0431 1.2285 0.237 Uiso 1 1 calc R U
C155 C 0.9669(10) -0.1162(7) 1.0258(12) 0.101(8) Uani 1 1 d . .
H15H H 0.9383 -0.1547 1.0199 0.151 Uiso 1 1 calc R U
H15I H 0.9336 -0.0864 0.9963 0.151 Uiso 1 1 calc R U
H15J H 0.9697 -0.1053 1.0814 0.151 Uiso 1 1 calc R U
C158 C 1.0563(12) -0.1358(7) 0.9046(12) 0.085(6) Uani 1 1 d . .
H15K H 1.0306 -0.1752 0.8981 0.128 Uiso 1 1 calc R U
H15L H 1.1151 -0.1356 0.8833 0.128 Uiso 1 1 calc R U
H15M H 1.0201 -0.1067 0.8766 0.128 Uiso 1 1 calc R U
C156 C 1.1268(13) -0.0824(9) 1.1676(11) 0.107(8) Uani 1 1 d . .
H15N H 1.1425 -0.0680 1.2202 0.160 Uiso 1 1 calc R U
H15O H 1.1740 -0.1073 1.1482 0.160 Uiso 1 1 calc R U
H15P H 1.0731 -0.1057 1.1699 0.160 Uiso 1 1 calc R U
O1 O 1.2385(6) -0.2956(4) 0.8955(7) 0.065(3) Uani 1 1 d . .
C200 C 1.1492(11) -0.2810(8) 0.8868(11) 0.072(5) Uani 1 1 d . .
H20C H 1.1410 -0.2519 0.8440 0.086 Uiso 1 1 calc R U
H20D H 1.1280 -0.2632 0.9359 0.086 Uiso 1 1 calc R U
C201 C 1.1001(12) -0.3345(11) 0.8686(14) 0.105(8) Uani 1 1 d . .
H30H H 1.0436 -0.3345 0.8957 0.126 Uiso 1 1 calc R U
H30I H 1.0888 -0.3380 0.8115 0.126 Uiso 1 1 calc R U
C202 C 1.1532(14) -0.3806(9) 0.8958(12) 0.098(7) Uani 1 1 d . .
H20E H 1.1490 -0.4144 0.8591 0.117 Uiso 1 1 calc R U
H20F H 1.1336 -0.3939 0.9478 0.117 Uiso 1 1 calc R U
C203 C 1.2419(12) -0.3604(7) 0.9016(14) 0.106(8) Uani 1 1 d . .
H20G H 1.2767 -0.3772 0.8588 0.127 Uiso 1 1 calc R U
H20H H 1.2688 -0.3724 0.9524 0.127 Uiso 1 1 calc R U
O2 O 0.7264(6) -0.2337(4) 0.5453(6) 0.058(3) Uani 1 1 d . .
C291 C 0.6499(13) -0.2074(9) 0.5801(13) 0.103(8) Uani 1 1 d . .
H22K H 0.6627 -0.1953 0.6349 0.123 Uiso 1 1 calc R U
H22L H 0.6304 -0.1723 0.5499 0.123 Uiso 1 1 calc R U
C292 C 0.5834(10) -0.2531(9) 0.5775(12) 0.084(6) Uani 1 1 d . .
H22I H 0.5483 -0.2505 0.5283 0.101 Uiso 1 1 calc R U
H22J H 0.5440 -0.2492 0.6224 0.101 Uiso 1 1 calc R U
C293 C 0.6322(10) -0.3102(7) 0.5816(10) 0.060(5) Uani 1 1 d . .
H21A H 0.5973 -0.3428 0.5583 0.073 Uiso 1 1 calc R U
H21B H 0.6484 -0.3204 0.6364 0.073 Uiso 1 1 calc R U
C294 C 0.7119(9) -0.2976(6) 0.5340(10) 0.053(5) Uani 1 1 d . .
H21C H 0.7627 -0.3207 0.5536 0.063 Uiso 1 1 calc R U
H21D H 0.7012 -0.3071 0.4779 0.063 Uiso 1 1 calc R U
O3 O 0.9248(6) -0.2094(5) 0.5371(6) 0.057(3) Uani 1 1 d . .
C391 C 1.0060(10) -0.1893(8) 0.5075(11) 0.074(6) Uani 1 1 d . .
H20A H 1.0001 -0.1486 0.4872 0.089 Uiso 1 1 calc R U
H20B H 1.0249 -0.2152 0.4642 0.089 Uiso 1 1 calc R U
C392 C 1.0708(11) -0.1913(8) 0.5734(12) 0.072(6) Uani 1 1 d . .
H20K H 1.1122 -0.2242 0.5659 0.087 Uiso 1 1 calc R U
H20L H 1.1041 -0.1539 0.5760 0.087 Uiso 1 1 calc R U
C393 C 1.0231(12) -0.1997(9) 0.6444(11) 0.084(6) Uani 1 1 d . .
H20M H 1.0214 -0.1625 0.6747 0.100 Uiso 1 1 calc R U
H20N H 1.0517 -0.2303 0.6774 0.100 Uiso 1 1 calc R U
C394 C 0.9333(11) -0.2185(9) 0.6217(10) 0.074(6) Uani 1 1 d . .
H20I H 0.9243 -0.2605 0.6349 0.088 Uiso 1 1 calc R U
H20J H 0.8898 -0.1945 0.6496 0.088 Uiso 1 1 calc R U
O4 O 0.8201(7) -0.2254(4) 0.3821(6) 0.055(3) Uani 1 1 d . .
C491 C 0.8615(11) -0.2790(6) 0.3596(10) 0.066(5) Uani 1 1 d . .
H22C H 0.8347 -0.3129 0.3867 0.079 Uiso 1 1 calc R U
H22D H 0.9242 -0.2777 0.3745 0.079 Uiso 1 1 calc R U
C492 C 0.8511(11) -0.2862(7) 0.2729(10) 0.068(5) Uani 1 1 d . .
H22E H 0.8007 -0.3118 0.2589 0.082 Uiso 1 1 calc R U
H22F H 0.9044 -0.3025 0.2494 0.082 Uiso 1 1 calc R U
C493 C 0.8349(10) -0.2215(7) 0.2477(9) 0.056(5) Uani 1 1 d . .
H22A H 0.8905 -0.1997 0.2430 0.068 Uiso 1 1 calc R U
H22B H 0.8022 -0.2195 0.1971 0.068 Uiso 1 1 calc R U
C494 C 0.7824(10) -0.1981(7) 0.3130(10) 0.056(5) Uani 1 1 d . .
H22G H 0.7869 -0.1546 0.3162 0.068 Uiso 1 1 calc R U
H22H H 0.7202 -0.2092 0.3062 0.068 Uiso 1 1 calc R U
O5 O 1.3293(7) -0.2671(5) 1.0548(6) 0.064(3) Uiso 1 1 d . .
C591 C 1.2668(12) -0.2439(9) 1.1049(11) 0.090(6) Uiso 1 1 d . .
H59A H 1.2602 -0.2008 1.0967 0.108 Uiso 1 1 calc R U
H59B H 1.2096 -0.2631 1.0957 0.108 Uiso 1 1 calc R U
C592 C 1.2988(18) -0.2558(13) 1.1802(17) 0.177(12) Uiso 1 1 d . .
H59C H 1.2501 -0.2633 1.2161 0.212 Uiso 1 1 calc R U
H59D H 1.3333 -0.2220 1.2005 0.212 Uiso 1 1 calc R U
C593 C 1.354(2) -0.3082(13) 1.1741(17) 0.185(13) Uiso 1 1 d . .
H59E H 1.4010 -0.3077 1.2146 0.223 Uiso 1 1 calc R U
H59F H 1.3189 -0.3446 1.1803 0.223 Uiso 1 1 calc R U
C594 C 1.3891(14) -0.3052(10) 1.0972(13) 0.120(8) Uiso 1 1 d . .
H59G H 1.3914 -0.3448 1.0728 0.144 Uiso 1 1 calc R U
H59H H 1.4486 -0.2881 1.0989 0.144 Uiso 1 1 calc R U
O6 O 1.4372(7) -0.2657(5) 0.9022(7) 0.072(4) Uani 1 1 d . .
C300 C 1.5199(14) -0.2407(10) 0.9266(13) 0.112(8) Uiso 1 1 d . .
H30D H 1.5473 -0.2646 0.9691 0.134 Uiso 1 1 calc R U
H30E H 1.5125 -0.1998 0.9455 0.134 Uiso 1 1 calc R U
C301 C 1.5754(17) -0.2420(12) 0.8530(16) 0.152(10) Uiso 1 1 d . .
H30F H 1.5754 -0.2029 0.8273 0.182 Uiso 1 1 calc R U
H30G H 1.6363 -0.2531 0.8665 0.182 Uiso 1 1 calc R U
C302 C 1.5367(18) -0.2845(13) 0.8036(18) 0.180(12) Uiso 1 1 d . .
H30C H 1.5732 -0.3205 0.8027 0.216 Uiso 1 1 calc R U
H30J H 1.5312 -0.2689 0.7495 0.216 Uiso 1 1 calc R U
C303 C 1.4511(13) -0.2985(9) 0.8332(12) 0.095(7) Uiso 1 1 d . .
H30A H 1.4057 -0.2887 0.7932 0.114 Uiso 1 1 calc R U
H30B H 1.4474 -0.3412 0.8447 0.114 Uiso 1 1 calc R U
O9 O 1.2597(16) 0.0510(12) 0.431(2) 0.214(11) Uani 1 1 d . .
C900 C 1.2187(18) -0.011(2) 0.5248(16) 0.169(16) Uani 1 1 d . .
H90A H 1.1724 -0.0132 0.5643 0.202 Uiso 1 1 calc R U
H90B H 1.2683 -0.0352 0.5436 0.202 Uiso 1 1 calc R U
C902 C 1.185(2) -0.0348(9) 0.450(3) 0.21(2) Uani 1 1 d . .
H90C H 1.1216 -0.0276 0.4441 0.253 Uiso 1 1 calc R U
H90D H 1.1960 -0.0778 0.4471 0.253 Uiso 1 1 calc R U
C901 C 1.246(3) 0.0469(15) 0.519(2) 0.27(2) Uani 1 1 d . .
H90E H 1.3005 0.0539 0.5495 0.324 Uiso 1 1 calc R U
H90F H 1.2004 0.0748 0.5365 0.324 Uiso 1 1 calc R U
C903 C 1.2348(16) -0.002(2) 0.3886(17) 0.168(14) Uani 1 1 d . .
H90G H 1.2865 -0.0248 0.3719 0.201 Uiso 1 1 calc R U
H90H H 1.1975 0.0069 0.3421 0.201 Uiso 1 1 calc R U

loop_
_atom_site_aniso_label
_atom_site_aniso_U_11
_atom_site_aniso_U_22
_atom_site_aniso_U_33
_atom_site_aniso_U_23
_atom_site_aniso_U_13
_atom_site_aniso_U_12
Fe01 0.0221(11) 0.0319(12) 0.0310(12) 0.0027(10) 0.0023(9) 0.0012(10)
Fe02 0.0253(11) 0.0296(12) 0.0350(13) 0.0020(11) 0.0008(9) 0.0019(10)
Cl1 0.046(2) 0.036(2) 0.057(3) 0.001(2) 0.000(2) 0.0003(19)
N1 0.025(7) 0.033(7) 0.029(7) 0.006(6) 0.006(6) 0.005(5)
N2 0.029(6) 0.035(7) 0.027(7) 0.000(6) 0.003(5) -0.004(6)
N3 0.033(6) 0.028(6) 0.023(7) 0.002(5) 0.002(5) 0.003(5)
N4 0.035(7) 0.025(7) 0.033(7) 0.002(6) 0.002(6) 0.004(5)
Li1 0.064(18) 0.029(15) 0.059(19) -0.029(14) -0.009(15) 0.001(13)
Li2 0.060(17) 0.042(15) 0.023(14) 0.000(12) -0.001(13) 0.011(13)
Fe03 0.0195(11) 0.0311(12) 0.0361(14) 0.0029(11) 0.0014(9) 0.0019(9)
Fe04 0.0222(11) 0.0283(12) 0.0542(15) 0.0027(12) 0.0049(10) 0.0014(10)
P006 0.023(2) 0.037(2) 0.040(2) 0.005(2) 0.0033(18) 0.0053(18)
Cl2 0.042(2) 0.039(2) 0.088(4) -0.001(2) 0.008(2) 0.006(2)
P008 0.030(2) 0.031(2) 0.036(2) 0.004(2) -0.0031(18) -0.0023(18)
P009 0.0257(19) 0.031(2) 0.036(2) 0.0009(19) 0.0058(17) 0.0024(18)
P010 0.031(2) 0.036(2) 0.053(3) 0.010(2) 0.004(2) 0.0091(18)
P011 0.023(2) 0.033(2) 0.047(3) -0.0069(19) 0.0045(19) 0.0008(17)
P013 0.027(2) 0.028(2) 0.055(3) 0.008(2) 0.0089(19) 0.0016(18)
N6 0.022(6) 0.036(7) 0.028(7) 0.000(5) 0.012(5) 0.010(5)
C019 0.016(7) 0.017(7) 0.032(9) 0.005(6) -0.009(6) 0.004(6)
C023 0.044(9) 0.029(9) 0.049(11) 0.005(8) -0.011(8) -0.008(7)
C024 0.026(8) 0.028(8) 0.042(9) 0.022(7) 0.001(7) 0.010(6)
C031 0.024(7) 0.030(8) 0.025(8) -0.002(7) -0.007(6) -0.004(6)
C033 0.036(8) 0.037(9) 0.033(9) -0.002(7) -0.001(7) 0.007(7)
C036 0.045(9) 0.034(9) 0.025(9) -0.005(7) 0.003(7) 0.008(7)
C037 0.045(9) 0.034(8) 0.034(9) -0.005(8) 0.013(7) -0.002(7)
C044 0.021(7) 0.058(11) 0.045(10) -0.005(8) 0.000(7) 0.012(7)
C047 0.019(7) 0.026(8) 0.034(9) 0.004(7) -0.003(7) -0.004(6)
C053 0.040(9) 0.050(10) 0.046(10) -0.002(8) 0.006(8) 0.014(7)
C060 0.020(7) 0.051(10) 0.039(9) -0.005(8) 0.011(6) 0.002(7)
C063 0.043(9) 0.034(9) 0.039(10) -0.013(8) 0.006(8) -0.010(7)
C064 0.026(8) 0.038(9) 0.023(8) 0.004(7) -0.007(7) 0.003(7)
C066 0.033(9) 0.088(13) 0.027(9) 0.010(9) 0.012(7) 0.021(9)
C068 0.030(8) 0.029(8) 0.049(10) -0.002(7) 0.010(7) 0.004(7)
C073 0.038(9) 0.041(9) 0.038(10) -0.002(8) 0.003(7) 0.023(7)
C082 0.041(10) 0.065(12) 0.037(10) -0.010(9) 0.007(8) 0.020(9)
C095 0.043(9) 0.032(9) 0.031(9) -0.008(7) -0.001(7) 0.009(7)
C097 0.050(10) 0.043(10) 0.056(11) 0.002(8) 0.009(8) -0.003(8)
C098 0.049(10) 0.041(9) 0.070(12) -0.004(9) 0.021(8) 0.011(8)
C099 0.038(9) 0.138(18) 0.045(11) 0.034(11) -0.011(8) 0.008(10)
C100 0.033(8) 0.013(7) 0.029(9) -0.003(6) -0.001(7) 0.002(6)
C101 0.022(7) 0.044(9) 0.052(10) 0.005(8) 0.017(7) 0.006(7)
C120 0.043(9) 0.046(10) 0.053(11) 0.001(9) 0.008(8) -0.010(8)
C105 0.031(8) 0.026(8) 0.039(9) -0.007(7) 0.002(7) 0.003(6)
C104 0.062(11) 0.029(9) 0.048(11) 0.002(8) 0.005(9) 0.006(8)
C103 0.054(10) 0.031(9) 0.058(12) 0.014(8) 0.007(9) 0.001(8)
C102 0.037(9) 0.047(9) 0.025(8) 0.014(7) 0.007(7) 0.018(7)
C121 0.031(8) 0.060(11) 0.059(11) -0.002(9) 0.017(8) -0.007(7)
C127 0.056(11) 0.075(13) 0.070(13) 0.001(10) -0.003(10) -0.027(10)
C128 0.037(9) 0.052(11) 0.053(10) 0.015(9) 0.005(8) 0.006(8)
C133 0.059(10) 0.029(9) 0.027(9) 0.001(7) 0.016(8) 0.018(8)
C130 0.048(10) 0.038(9) 0.039(10) -0.011(8) 0.004(8) -0.005(8)
C134 0.079(13) 0.045(11) 0.031(10) -0.006(8) -0.017(9) -0.007(10)
C131 0.053(10) 0.041(10) 0.035(10) -0.014(8) -0.014(8) 0.001(8)
C129 0.025(8) 0.101(15) 0.057(11) -0.007(10) -0.012(8) 0.001(9)
C132 0.029(8) 0.032(9) 0.035(9) -0.009(7) -0.005(7) -0.001(7)
C149 0.059(11) 0.063(12) 0.067(12) -0.004(10) 0.030(9) -0.010(9)
C148 0.024(8) 0.066(11) 0.047(10) 0.019(8) -0.005(7) 0.011(7)
C147 0.066(12) 0.046(11) 0.076(14) -0.010(10) -0.007(10) 0.003(9)
C026 0.041(9) 0.037(9) 0.038(9) -0.002(8) -0.001(7) -0.006(8)
C029 0.018(7) 0.040(9) 0.032(9) 0.003(8) 0.007(6) 0.007(7)
C045 0.031(8) 0.034(8) 0.048(10) -0.018(8) -0.002(7) 0.001(7)
C048 0.060(11) 0.018(8) 0.064(12) 0.015(8) 0.010(9) 0.010(8)
C049 0.033(9) 0.032(9) 0.046(10) -0.005(8) 0.000(8) -0.008(7)
C050 0.043(8) 0.021(7) 0.022(8) -0.001(6) 0.005(6) 0.003(7)
C055 0.038(9) 0.034(9) 0.047(10) -0.004(8) -0.001(8) -0.003(7)
C061 0.035(9) 0.030(9) 0.029(9) -0.009(7) -0.007(7) 0.004(7)
C071 0.036(9) 0.042(10) 0.037(10) -0.015(8) -0.001(7) 0.008(8)
C084 0.021(7) 0.050(10) 0.024(8) -0.001(7) 0.004(6) -0.020(7)
C089 0.031(9) 0.048(10) 0.048(11) 0.007(8) 0.002(8) -0.012(8)
N7 0.020(6) 0.043(8) 0.032(7) 0.009(6) -0.006(5) 0.012(5)
C116 0.036(9) 0.056(10) 0.040(9) 0.005(9) -0.005(7) 0.004(8)
C107 0.023(7) 0.041(9) 0.015(8) -0.006(7) 0.006(6) -0.004(7)
N200 0.025(6) 0.019(6) 0.045(8) 0.005(6) 0.001(5) -0.004(5)
C114 0.019(7) 0.035(9) 0.054(10) 0.001(8) 0.001(7) 0.003(6)
C108 0.035(8) 0.042(9) 0.022(9) 0.003(7) 0.001(7) 0.002(7)
C106 0.038(9) 0.031(9) 0.018(8) 0.001(7) 0.008(7) -0.003(7)
C119 0.027(8) 0.063(12) 0.072(12) -0.017(10) -0.012(8) -0.007(8)
C117 0.028(8) 0.072(12) 0.050(11) 0.009(10) -0.009(7) -0.014(8)
C118 0.022(8) 0.083(12) 0.065(11) -0.009(11) -0.003(8) 0.012(8)
C109 0.034(9) 0.058(11) 0.039(10) 0.001(8) -0.002(8) 0.006(8)
C115 0.031(8) 0.050(10) 0.031(9) 0.007(7) 0.007(7) 0.007(7)
C112 0.017(7) 0.037(9) 0.027(9) 0.001(7) 0.000(6) -0.007(6)
N5 0.009(6) 0.030(7) 0.039(8) 0.008(6) -0.011(5) 0.002(5)
C111 0.055(11) 0.086(14) 0.032(11) -0.030(10) -0.006(9) 0.017(10)
C110 0.065(12) 0.084(13) 0.014(9) -0.012(9) 0.004(8) 0.017(10)
C124 0.043(9) 0.072(12) 0.049(11) -0.016(9) 0.009(8) -0.007(8)
C125 0.048(10) 0.055(12) 0.094(15) -0.019(10) -0.012(10) 0.005(9)
C122 0.043(10) 0.056(11) 0.048(11) -0.002(9) -0.005(8) 0.018(8)
C126 0.066(12) 0.033(10) 0.126(17) -0.025(10) -0.053(12) 0.018(9)
C135 0.047(10) 0.082(14) 0.057(11) 0.019(10) 0.021(9) 0.008(9)
C137 0.042(10) 0.028(9) 0.101(16) -0.001(10) 0.018(10) -0.008(8)
C123 0.027(8) 0.062(11) 0.064(11) -0.014(9) 0.006(8) 0.001(8)
C136 0.110(15) 0.083(13) 0.050(11) 0.006(11) 0.037(11) 0.027(12)
C152 0.064(12) 0.044(11) 0.128(18) 0.031(11) 0.012(12) 0.019(9)
C150 0.071(12) 0.057(12) 0.085(15) 0.049(11) 0.027(11) 0.042(10)
C151 0.27(3) 0.14(2) 0.067(17) -0.002(16) 0.01(2) 0.12(2)
C155 0.046(11) 0.054(12) 0.20(3) 0.005(14) 0.018(13) -0.029(9)
C158 0.083(15) 0.046(12) 0.126(19) -0.021(12) -0.015(14) -0.007(10)
C156 0.108(17) 0.121(18) 0.092(17) 0.056(15) 0.013(13) 0.056(14)
O1 0.043(7) 0.043(7) 0.109(10) -0.011(7) -0.010(6) -0.001(5)
C200 0.054(12) 0.079(14) 0.082(15) 0.000(12) 0.006(11) 0.009(11)
C201 0.052(13) 0.12(2) 0.14(2) -0.038(18) 0.009(14) -0.020(14)
C202 0.095(17) 0.080(16) 0.119(18) 0.007(15) 0.020(14) -0.015(15)
C203 0.068(14) 0.042(13) 0.20(3) 0.007(14) -0.035(15) -0.012(10)
O2 0.053(7) 0.048(7) 0.073(8) 0.016(6) 0.024(6) 0.007(6)
C291 0.101(18) 0.078(16) 0.13(2) 0.005(14) 0.040(16) 0.012(14)
C292 0.036(11) 0.100(16) 0.117(18) -0.005(14) 0.017(11) -0.027(11)
C293 0.047(11) 0.066(12) 0.068(13) -0.002(10) -0.004(9) -0.007(9)
C294 0.032(9) 0.037(10) 0.089(14) -0.025(9) 0.002(9) -0.011(7)
O3 0.038(6) 0.084(8) 0.049(7) 0.007(6) 0.001(6) 0.000(6)
C391 0.039(10) 0.105(16) 0.078(14) 0.017(12) 0.002(10) -0.018(10)
C392 0.048(12) 0.072(13) 0.097(16) 0.018(12) 0.004(12) 0.004(10)
C393 0.064(13) 0.107(17) 0.078(16) 0.017(13) -0.026(12) -0.025(12)
C394 0.058(12) 0.110(16) 0.053(13) 0.009(12) 0.014(10) 0.009(11)
O4 0.077(8) 0.046(7) 0.042(7) 0.003(6) 0.002(6) 0.019(6)
C491 0.080(13) 0.033(10) 0.084(15) 0.015(10) 0.007(11) 0.016(9)
C492 0.076(13) 0.072(14) 0.057(13) -0.030(11) 0.005(10) 0.004(11)
C493 0.058(11) 0.072(13) 0.039(11) -0.010(10) -0.005(9) -0.015(9)
C494 0.047(10) 0.061(12) 0.060(13) -0.011(10) -0.015(10) 0.001(9)
O6 0.047(7) 0.093(9) 0.076(9) -0.041(7) 0.014(6) -0.006(7)
O9 0.25(3) 0.17(2) 0.22(3) 0.07(2) -0.04(2) -0.083(19)
C900 0.13(2) 0.25(5) 0.12(2) 0.03(3) -0.028(19) -0.10(3)
C902 0.22(4) 0.025(14) 0.39(6) -0.02(2) 0.08(5) -0.012(18)
C901 0.50(7) 0.12(3) 0.19(4) -0.01(3) 0.00(5) -0.14(4)
C903 0.060(17) 0.28(4) 0.17(3) -0.08(3) -0.008(17) 0.01(2)

loop_
_atom_type_symbol
_atom_type_description
_atom_type_scat_dispersion_real
_atom_type_scat_dispersion_imag
_atom_type_scat_source
C C 0.0033 0.0016 'International Tables Vol C Tables 4.2.6.8 and 6.1.1.4'
H H 0.0000 0.0000 'International Tables Vol C Tables 4.2.6.8 and 6.1.1.4'
Li Li -0.0003 0.0001 'International Tables Vol C Tables 4.2.6.8 and 6.1.1.4'
N N 0.0061 0.0033 'International Tables Vol C Tables 4.2.6.8 and 6.1.1.4'
P P 0.1023 0.0942 'International Tables Vol C Tables 4.2.6.8 and 6.1.1.4'
Fe Fe 0.3463 0.8444 'International Tables Vol C Tables 4.2.6.8 and 6.1.1.4'
O O 0.0106 0.0060 'International Tables Vol C Tables 4.2.6.8 and 6.1.1.4'
Cl Cl 0.1484 0.1585 'International Tables Vol C Tables 4.2.6.8 and 6.1.1.4'

loop_
_geom_angle_atom_site_label_1
_geom_angle_atom_site_label_2
_geom_angle_atom_site_label_3
_geom_angle
N4 Fe01 N3 114.7(4)
N4 Fe01 N2 113.5(4)
N3 Fe01 N2 116.3(4)
N4 Fe01 N1 77.0(4)
N3 Fe01 N1 76.6(4)
N2 Fe01 N1 76.5(4)
N4 Fe01 Fe02 105.6(3)
N3 Fe01 Fe02 102.2(3)
N2 Fe01 Fe02 102.2(3)
N1 Fe01 Fe02 177.4(3)
P006 Fe02 P009 117.00(14)
P006 Fe02 Cl1 94.48(16)
P009 Fe02 Cl1 106.49(14)
P006 Fe02 P008 118.25(14)
P009 Fe02 P008 115.69(14)
Cl1 Fe02 P008 99.43(15)
P006 Fe02 Fe01 78.02(12)
P009 Fe02 Fe01 81.42(11)
Cl1 Fe02 Fe01 171.10(14)
P008 Fe02 Fe01 80.27(11)
Li2 Cl1 Fe02 176.2(6)
C100 N1 C132 114.6(10)
C100 N1 C031 116.9(10)
C132 N1 C031 112.7(10)
C100 N1 Fe01 103.9(7)
C132 N1 Fe01 103.3(7)
C031 N1 Fe01 103.3(7)
C036 N2 C060 117.7(10)
C036 N2 Fe01 116.7(9)
C060 N2 Fe01 122.2(8)
C047 N3 C068 115.8(10)
C047 N3 Fe01 116.8(8)
C068 N3 Fe01 123.8(8)
C064 N4 C105 117.8(11)
C064 N4 Fe01 117.8(9)
C105 N4 Fe01 122.1(8)
O5 Li1 O1 106.9(13)
O5 Li1 O6 106.9(14)
O1 Li1 O6 107.3(12)
O5 Li1 Cl2 110.4(11)
O1 Li1 Cl2 113.4(13)
O6 Li1 Cl2 111.5(12)
O4 Li2 O3 107.5(12)
O4 Li2 O2 108.5(13)
O3 Li2 O2 104.7(12)
O4 Li2 Cl1 113.2(11)
O3 Li2 Cl1 110.4(12)
O2 Li2 Cl1 112.1(11)
N6 Fe03 N7 115.9(4)
N6 Fe03 N200 114.6(4)
N7 Fe03 N200 114.4(4)
N6 Fe03 N5 77.2(4)
N7 Fe03 N5 77.0(4)
N200 Fe03 N5 76.3(4)
N6 Fe03 Fe04 105.2(3)
N7 Fe03 Fe04 102.5(3)
N200 Fe03 Fe04 101.8(3)
N5 Fe03 Fe04 177.4(3)
P011 Fe04 P010 116.35(15)
P011 Fe04 Cl2 97.07(16)
P010 Fe04 Cl2 107.67(16)
P011 Fe04 P013 121.68(15)
P010 Fe04 P013 110.96(16)
Cl2 Fe04 P013 99.23(14)
P011 Fe04 Fe03 78.08(11)
P010 Fe04 Fe03 80.26(12)
Cl2 Fe04 Fe03 172.01(16)
P013 Fe04 Fe03 78.35(11)
C105 P006 C024 100.7(6)
C105 P006 C053 102.7(6)
C024 P006 C053 101.0(6)
C105 P006 Fe02 118.1(5)
C024 P006 Fe02 120.7(5)
C053 P006 Fe02 110.9(5)
Li1 Cl2 Fe04 162.1(7)
C060 P008 C023 103.0(6)
C060 P008 C033 101.9(6)
C023 P008 C033 104.6(6)
C060 P008 Fe02 111.1(4)
C023 P008 Fe02 108.6(5)
C033 P008 Fe02 125.3(4)
C068 P009 C037 102.0(6)
C068 P009 C101 101.1(6)
C037 P009 C101 101.3(6)
C068 P009 Fe02 113.9(4)
C037 P009 Fe02 113.5(5)
C101 P009 Fe02 122.3(4)
C115 P010 C116 102.1(7)
C115 P010 C150 104.0(7)
C116 P010 C150 104.7(7)
C115 P010 Fe04 114.4(4)
C116 P010 Fe04 120.5(5)
C150 P010 Fe04 109.5(7)
C050 P011 C119 101.4(6)
C050 P011 C045 102.1(6)
C119 P011 C045 103.3(6)
C050 P011 Fe04 117.7(4)
C119 P011 Fe04 118.5(5)
C045 P011 Fe04 111.7(5)
C114 P013 C135 101.0(7)
C114 P013 C137 103.7(7)
C135 P013 C137 105.7(8)
C114 P013 Fe04 111.2(4)
C135 P013 Fe04 113.9(5)
C137 P013 Fe04 119.2(5)
C019 N6 C050 117.3(10)
C019 N6 Fe03 118.5(8)
C050 N6 Fe03 121.1(8)
N6 C019 C084 126.3(11)
N6 C019 C112 116.7(10)
C084 C019 C112 116.9(11)
C127 C023 C147 108.9(12)
C127 C023 P008 120.5(11)
C147 C023 P008 111.3(10)
C127 C023 H02A 104.9
C147 C023 H02A 104.9
P008 C023 H02A 104.9
C044 C024 C149 112.1(11)
C044 C024 P006 113.2(9)
C149 C024 P006 111.1(9)
C044 C024 H02B 106.7
C149 C024 H02B 106.7
P006 C024 H02B 106.7
C036 C031 C073 120.9(12)
C036 C031 N1 116.7(11)
C073 C031 N1 122.4(11)
C128 C033 C129 106.8(11)
C128 C033 P008 111.7(10)
C129 C033 P008 116.3(9)
C128 C033 H03A 107.2
C129 C033 H03A 107.2
P008 C033 H03A 107.2
N2 C036 C031 118.3(12)
N2 C036 C102 121.9(12)
C031 C036 C102 119.7(12)
C098 C037 C097 109.2(11)
C098 C037 P009 111.6(9)
C097 C037 P009 110.3(9)
C098 C037 H03B 108.6
C097 C037 H03B 108.6
P009 C037 H03B 108.6
C024 C044 H04A 109.5
C024 C044 H04B 109.5
H04A C044 H04B 109.5
C024 C044 H04C 109.5
H04A C044 H04C 109.5
H04B C044 H04C 109.5
N3 C047 C100 118.5(12)
N3 C047 C063 125.2(12)
C100 C047 C063 116.3(12)
C148 C053 C099 110.2(11)
C148 C053 P006 111.2(9)
C099 C053 P006 116.3(10)
C148 C053 H05C 106.1
C099 C053 H05C 106.1
P006 C053 H05C 106.1
N2 C060 P008 105.3(7)
N2 C060 H06A 110.7
P008 C060 H06A 110.7
N2 C060 H06B 110.7
P008 C060 H06B 110.7
H06A C060 H06B 108.8
C103 C063 C047 120.8(13)
C103 C063 H06D 119.6
C047 C063 H06D 119.6
N4 C064 C132 118.4(12)
N4 C064 C095 125.2(12)
C132 C064 C095 116.4(12)
C102 C066 C082 123.5(13)
C102 C066 H06E 118.2
C082 C066 H06E 118.2
N3 C068 P009 106.7(8)
N3 C068 H06F 110.4
P009 C068 H06F 110.4
N3 C068 H06G 110.4
P009 C068 H06G 110.4
H06F C068 H06G 108.6
C082 C073 C031 119.7(14)
C082 C073 H07B 120.1
C031 C073 H07B 120.1
C073 C082 C066 119.2(14)
C073 C082 H08A 120.4
C066 C082 H08A 120.4
C131 C095 C064 121.5(14)
C131 C095 H09A 119.2
C064 C095 H09A 119.2
C037 C097 H09B 109.5
C037 C097 H09C 109.5
H09B C097 H09C 109.5
C037 C097 H09D 109.5
H09B C097 H09D 109.5
H09C C097 H09D 109.5
C037 C098 H09E 109.5
C037 C098 H09F 109.5
H09E C098 H09F 109.5
C037 C098 H09G 109.5
H09E C098 H09G 109.5
H09F C098 H09G 109.5
C053 C099 H09H 109.5
C053 C099 H09I 109.5
H09H C099 H09I 109.5
C053 C099 H09J 109.5
H09H C099 H09J 109.5
H09I C099 H09J 109.5
C130 C100 C047 122.0(13)
C130 C100 N1 121.7(12)
C047 C100 N1 116.3(11)
C121 C101 C120 109.1(11)
C121 C101 P009 115.4(10)
C120 C101 P009 111.2(8)
C121 C101 H10A 106.9
C120 C101 H10A 106.9
P009 C101 H10A 106.9
C101 C120 H12A 109.5
C101 C120 H12B 109.5
H12A C120 H12B 109.5
C101 C120 H12C 109.5
H12A C120 H12C 109.5
H12B C120 H12C 109.5
N4 C105 P006 105.8(8)
N4 C105 H10B 110.6
P006 C105 H10B 110.6
N4 C105 H10C 110.6
P006 C105 H10C 110.6
H10B C105 H10C 108.7
C103 C104 C130 120.4(14)
C103 C104 H10E 119.8
C130 C104 H10E 119.8
C104 C103 C063 121.3(15)
C104 C103 H10F 119.4
C063 C103 H10F 119.4
C066 C102 C036 116.9(13)
C066 C102 H10G 121.6
C036 C102 H10G 121.6
C101 C121 H12D 109.5
C101 C121 H12E 109.5
H12D C121 H12E 109.5
C101 C121 H12F 109.5
H12D C121 H12F 109.5
H12E C121 H12F 109.5
C023 C127 H12J 109.5
C023 C127 H12K 109.5
H12J C127 H12K 109.5
C023 C127 H12L 109.5
H12J C127 H12L 109.5
H12K C127 H12L 109.5
C033 C128 H12Q 109.5
C033 C128 H12R 109.5
H12Q C128 H12R 109.5
C033 C128 H12S 109.5
H12Q C128 H12S 109.5
H12R C128 H12S 109.5
C132 C133 C134 120.0(14)
C132 C133 H13A 120.0
C134 C133 H13A 120.0
C100 C130 C104 119.0(13)
C100 C130 H13B 120.5
C104 C130 H13B 120.5
C131 C134 C133 119.7(14)
C131 C134 H13E 120.1
C133 C134 H13E 120.1
C134 C131 C095 120.8(15)
C134 C131 H13G 119.6
C095 C131 H13G 119.6
C033 C129 H12Z 109.5
C033 C129 H13H 109.5
H12Z C129 H13H 109.5
C033 C129 H13I 109.5
H12Z C129 H13I 109.5
H13H C129 H13I 109.5
C133 C132 C064 121.5(13)
C133 C132 N1 122.8(13)
C064 C132 N1 115.6(11)
C024 C149 H14A 109.5
C024 C149 H14B 109.5
H14A C149 H14B 109.5
C024 C149 H14C 109.5
H14A C149 H14C 109.5
H14B C149 H14C 109.5
C053 C148 H14D 109.5
C053 C148 H14E 109.5
H14D C148 H14E 109.5
C053 C148 H14F 109.5
H14D C148 H14F 109.5
H14E C148 H14F 109.5
C023 C147 H14G 109.5
C023 C147 H14H 109.5
H14G C147 H14H 109.5
C023 C147 H14I 109.5
H14G C147 H14I 109.5
H14H C147 H14I 109.5
C071 C026 C029 120.9(14)
C071 C026 H02C 119.6
C029 C026 H02C 119.6
N200 C029 C106 120.0(12)
N200 C029 C026 123.7(13)
C106 C029 C026 116.3(13)
C123 C045 C124 111.6(11)
C123 C045 P011 110.9(9)
C124 C045 P011 115.4(10)
C123 C045 H04D 106.1
C124 C045 H04D 106.1
P011 C045 H04D 106.1
C071 C048 C061 118.7(13)
C071 C048 H04E 120.6
C061 C048 H04E 120.6
C055 C049 C089 115.8(13)
C055 C049 H04G 122.1
C089 C049 H04G 122.1
N6 C050 P011 106.0(8)
N6 C050 H05A 110.5
P011 C050 H05A 110.5
N6 C050 H05B 110.5
P011 C050 H05B 110.5
H05A C050 H05B 108.7
C112 C055 C049 122.2(13)
C112 C055 H05D 118.9
C049 C055 H05D 118.9
C106 C061 C048 120.5(13)
C106 C061 H06C 119.8
C048 C061 H06C 119.8
C026 C071 C048 122.4(14)
C026 C071 H07A 118.8
C048 C071 H07A 118.8
C089 C084 C019 121.0(13)
C089 C084 H08B 119.5
C019 C084 H08B 119.5
C084 C089 C049 123.5(13)
C084 C089 H08C 118.2
C049 C089 H08C 118.2
C108 N7 C115 114.8(10)
C108 N7 Fe03 116.9(8)
C115 N7 Fe03 124.7(8)
C117 C116 C118 108.2(13)
C117 C116 P010 111.0(9)
C118 C116 P010 113.2(9)
C117 C116 H11A 108.1
C118 C116 H11A 108.1
P010 C116 H11A 108.1
C122 C107 C108 122.1(12)
C122 C107 N5 121.1(13)
C108 C107 N5 116.8(11)
C029 N200 C114 118.3(10)
C029 N200 Fe03 115.6(8)
C114 N200 Fe03 123.3(8)
N200 C114 P013 104.8(8)
N200 C114 H11B 110.8
P013 C114 H11B 110.8
N200 C114 H11C 110.8
P013 C114 H11C 110.8
H11B C114 H11C 108.9
N7 C108 C109 125.0(13)
N7 C108 C107 118.9(12)
C109 C108 C107 116.0(13)
C061 C106 C029 121.2(13)
C061 C106 N5 122.8(12)
C029 C106 N5 116.0(12)
C126 C119 C125 117.5(12)
C126 C119 P011 117.7(11)
C125 C119 P011 112.9(11)
C126 C119 H11N 101.6
C125 C119 H11N 101.6
P011 C119 H11N 101.6
C116 C117 H11D 109.5
C116 C117 H11E 109.5
H11D C117 H11E 109.5
C116 C117 H11F 109.5
H11D C117 H11F 109.5
H11E C117 H11F 109.5
C116 C118 H11G 109.5
C116 C118 H11H 109.5
H11G C118 H11H 109.5
C116 C118 H11I 109.5
H11G C118 H11I 109.5
H11H C118 H11I 109.5
C110 C109 C108 121.9(14)
C110 C109 H10D 119.1
C108 C109 H10D 119.1
N7 C115 P010 104.6(8)
N7 C115 H11J 110.8
P010 C115 H11J 110.8
N7 C115 H11K 110.8
P010 C115 H11K 110.8
H11J C115 H11K 108.9
C055 C112 C019 120.5(12)
C055 C112 N5 122.0(12)
C019 C112 N5 117.2(11)
C106 N5 C107 116.5(10)
C106 N5 C112 114.5(10)
C107 N5 C112 115.0(10)
C106 N5 Fe03 103.0(8)
C107 N5 Fe03 102.8(7)
C112 N5 Fe03 102.1(7)
C122 C111 C110 118.0(14)
C122 C111 H11L 121.0
C110 C111 H11L 121.0
C109 C110 C111 120.9(14)
C109 C110 H11M 119.5
C111 C110 H11M 119.5
C045 C124 H12G 109.5
C045 C124 H12H 109.5
H12G C124 H12H 109.5
C045 C124 H12I 109.5
H12G C124 H12I 109.5
H12H C124 H12I 109.5
C119 C125 H12M 109.5
C119 C125 H12N 109.5
H12M C125 H12N 109.5
C119 C125 H12O 109.5
H12M C125 H12O 109.5
H12N C125 H12O 109.5
C107 C122 C111 121.0(14)
C107 C122 H12P 119.5
C111 C122 H12P 119.5
C119 C126 H12T 109.5
C119 C126 H12U 109.5
H12T C126 H12U 109.5
C119 C126 H12V 109.5
H12T C126 H12V 109.5
H12U C126 H12V 109.5
C136 C135 C156 110.5(13)
C136 C135 P013 120.0(12)
C156 C135 P013 113.2(12)
C136 C135 H13D 103.7
C156 C135 H13D 103.7
P013 C135 H13D 103.7
C158 C137 C155 109.2(15)
C158 C137 P013 109.6(11)
C155 C137 P013 112.7(11)
C158 C137 H13F 108.4
C155 C137 H13F 108.4
P013 C137 H13F 108.4
C045 C123 H12W 109.5
C045 C123 H12X 109.5
H12W C123 H12X 109.5
C045 C123 H12Y 109.5
H12W C123 H12Y 109.5
H12X C123 H12Y 109.5
C135 C136 H13J 109.5
C135 C136 H13K 109.5
H13J C136 H13K 109.5
C135 C136 H13L 109.5
H13J C136 H13L 109.5
H13K C136 H13L 109.5
C150 C152 H15A 109.5
C150 C152 H15B 109.5
H15A C152 H15B 109.5
C150 C152 H15C 109.5
H15A C152 H15C 109.5
H15B C152 H15C 109.5
C151 C150 C152 114.7(16)
C151 C150 P010 125.2(15)
C152 C150 P010 110.3(11)
C151 C150 H15D 100.4
C152 C150 H15D 100.4
P010 C150 H15D 100.4
C150 C151 H15E 109.5
C150 C151 H15F 109.5
H15E C151 H15F 109.5
C150 C151 H15G 109.5
H15E C151 H15G 109.5
H15F C151 H15G 109.5
C137 C155 H15H 109.5
C137 C155 H15I 109.5
H15H C155 H15I 109.5
C137 C155 H15J 109.5
H15H C155 H15J 109.5
H15I C155 H15J 109.5
C137 C158 H15K 109.5
C137 C158 H15L 109.5
H15K C158 H15L 109.5
C137 C158 H15M 109.5
H15K C158 H15M 109.5
H15L C158 H15M 109.5
C135 C156 H15N 109.5
C135 C156 H15O 109.5
H15N C156 H15O 109.5
C135 C156 H15P 109.5
H15N C156 H15P 109.5
H15O C156 H15P 109.5
C200 O1 C203 105.9(12)
C200 O1 Li1 124.2(12)
C203 O1 Li1 122.2(13)
O1 C200 C201 108.9(15)
O1 C200 H20C 109.9
C201 C200 H20C 109.9
O1 C200 H20D 109.9
C201 C200 H20D 109.9
H20C C200 H20D 108.3
C202 C201 C200 104.8(17)
C202 C201 H30H 110.8
C200 C201 H30H 110.8
C202 C201 H30I 110.8
C200 C201 H30I 110.8
H30H C201 H30I 108.9
C201 C202 C203 109.3(18)
C201 C202 H20E 109.8
C203 C202 H20E 109.8
C201 C202 H20F 109.8
C203 C202 H20F 109.8
H20E C202 H20F 108.3
C202 C203 O1 106.2(15)
C202 C203 H20G 110.5
O1 C203 H20G 110.5
C202 C203 H20H 110.5
O1 C203 H20H 110.5
H20G C203 H20H 108.7
C291 O2 C294 109.5(11)
C291 O2 Li2 126.2(12)
C294 O2 Li2 120.5(11)
C292 C291 O2 105.6(15)
C292 C291 H22K 110.6
O2 C291 H22K 110.6
C292 C291 H22L 110.6
O2 C291 H22L 110.6
H22K C291 H22L 108.8
C291 C292 C293 105.3(15)
C291 C292 H22I 110.7
C293 C292 H22I 110.7
C291 C292 H22J 110.7
C293 C292 H22J 110.7
H22I C292 H22J 108.8
C292 C293 C294 102.9(13)
C292 C293 H21A 111.2
C294 C293 H21A 111.2
C292 C293 H21B 111.2
C294 C293 H21B 111.2
H21A C293 H21B 109.1
O2 C294 C293 103.6(11)
O2 C294 H21C 111.0
C293 C294 H21C 111.0
O2 C294 H21D 111.0
C293 C294 H21D 111.0
H21C C294 H21D 109.0
C391 O3 C394 109.5(12)
C391 O3 Li2 121.3(13)
C394 O3 Li2 123.6(11)
O3 C391 C392 107.3(14)
O3 C391 H20A 110.3
C392 C391 H20A 110.3
O3 C391 H20B 110.3
C392 C391 H20B 110.3
H20A C391 H20B 108.5
C393 C392 C391 107.3(14)
C393 C392 H20K 110.3
C391 C392 H20K 110.3
C393 C392 H20L 110.3
C391 C392 H20L 110.3
H20K C392 H20L 108.5
C392 C393 C394 107.6(15)
C392 C393 H20M 110.2
C394 C393 H20M 110.2
C392 C393 H20N 110.2
C394 C393 H20N 110.2
H20M C393 H20N 108.5
O3 C394 C393 106.3(13)
O3 C394 H20I 110.5
C393 C394 H20I 110.5
O3 C394 H20J 110.5
C393 C394 H20J 110.5
H20I C394 H20J 108.7
C491 O4 C494 108.6(12)
C491 O4 Li2 127.7(12)
C494 O4 Li2 123.6(11)
O4 C491 C492 108.6(13)
O4 C491 H22C 110.0
C492 C491 H22C 110.0
O4 C491 H22D 110.0
C492 C491 H22D 110.0
H22C C491 H22D 108.3
C491 C492 C493 100.7(12)
C491 C492 H22E 111.6
C493 C492 H22E 111.6
C491 C492 H22F 111.6
C493 C492 H22F 111.6
H22E C492 H22F 109.4
C494 C493 C492 102.5(13)
C494 C493 H22A 111.3
C492 C493 H22A 111.3
C494 C493 H22B 111.3
C492 C493 H22B 111.3
H22A C493 H22B 109.2
O4 C494 C493 104.2(12)
O4 C494 H22G 110.9
C493 C494 H22G 110.9
O4 C494 H22H 110.9
C493 C494 H22H 110.9
H22G C494 H22H 108.9
C591 O5 C594 110.8(14)
C591 O5 Li1 118.8(13)
C594 O5 Li1 130.4(14)
C592 C591 O5 105.0(19)
C592 C591 H59A 110.7
O5 C591 H59A 110.7
C592 C591 H59B 110.7
O5 C591 H59B 110.7
H59A C591 H59B 108.8
C591 C592 C593 107(3)
C591 C592 H59C 110.4
C593 C592 H59C 110.4
C591 C592 H59D 110.4
C593 C592 H59D 110.4
H59C C592 H59D 108.6
C594 C593 C592 105(3)
C594 C593 H59E 110.8
C592 C593 H59E 110.8
C594 C593 H59F 110.8
C592 C593 H59F 110.8
H59E C593 H59F 108.9
C593 C594 O5 104(2)
C593 C594 H59G 111.0
O5 C594 H59G 111.0
C593 C594 H59H 111.0
O5 C594 H59H 111.0
H59G C594 H59H 109.0
C303 O6 C300 107.4(14)
C303 O6 Li1 126.2(13)
C300 O6 Li1 125.5(13)
O6 C300 C301 104.9(18)
O6 C300 H30D 110.8
C301 C300 H30D 110.8
O6 C300 H30E 110.8
C301 C300 H30E 110.8
H30D C300 H30E 108.8
C302 C301 C300 106(2)
C302 C301 H30F 110.6
C300 C301 H30F 110.6
C302 C301 H30G 110.6
C300 C301 H30G 110.6
H30F C301 H30G 108.7
C301 C302 C303 108(2)
C301 C302 H30C 110.0
C303 C302 H30C 110.0
C301 C302 H30J 110.0
C303 C302 H30J 110.0
H30C C302 H30J 108.4
O6 C303 C302 109(2)
O6 C303 H30A 109.8
C302 C303 H30A 109.8
O6 C303 H30B 109.8
C302 C303 H30B 109.8
H30A C303 H30B 108.3
C903 O9 C901 114(2)
C901 C900 C902 113(3)
C901 C900 H90A 108.9
C902 C900 H90A 108.9
C901 C900 H90B 108.9
C902 C900 H90B 108.9
H90A C900 H90B 107.7
C900 C902 C903 104(3)
C900 C902 H90C 110.9
C903 C902 H90C 110.9
C900 C902 H90D 110.9
C903 C902 H90D 110.9
H90C C902 H90D 108.9
C900 C901 O9 100(3)
C900 C901 H90E 111.7
O9 C901 H90E 111.7
C900 C901 H90F 111.7
O9 C901 H90F 111.7
H90E C901 H90F 109.5
O9 C903 C902 101(2)
O9 C903 H90G 111.6
C902 C903 H90G 111.6
O9 C903 H90H 111.6
C902 C903 H90H 111.6
H90G C903 H90H 109.4

loop_
_geom_bond_atom_site_label_1
_geom_bond_atom_site_label_2
_geom_bond_distance
Fe01 N4 1.971(11)
Fe01 N3 1.987(10)
Fe01 N2 2.014(9)
Fe01 N1 2.362(10)
Fe01 Fe02 2.463(3)
Fe02 P006 2.357(4)
Fe02 P009 2.363(4)
Fe02 Cl1 2.397(4)
Fe02 P008 2.401(4)
Cl1 Li2 2.31(2)
N1 C100 1.443(15)
N1 C132 1.471(16)
N1 C031 1.474(14)
N2 C036 1.390(15)
N2 C060 1.463(15)
N3 C047 1.389(15)
N3 C068 1.462(14)
N4 C064 1.377(15)
N4 C105 1.455(14)
Li1 O5 1.93(3)
Li1 O1 1.93(3)
Li1 O6 1.95(3)
Li1 Cl2 2.32(2)
Li2 O4 1.91(2)
Li2 O3 1.92(3)
Li2 O2 1.99(3)
Fe03 N6 1.979(10)
Fe03 N7 1.990(11)
Fe03 N200 2.001(10)
Fe03 N5 2.387(10)
Fe03 Fe04 2.478(3)
Fe04 P011 2.363(4)
Fe04 P010 2.389(5)
Fe04 Cl2 2.398(4)
Fe04 P013 2.408(4)
P006 C105 1.825(12)
P006 C024 1.849(12)
P006 C053 1.870(13)
P008 C060 1.842(12)
P008 C023 1.859(13)
P008 C033 1.867(13)
P009 C068 1.835(13)
P009 C037 1.841(12)
P009 C101 1.889(13)
P010 C115 1.850(12)
P010 C116 1.851(14)
P010 C150 1.875(14)
P011 C050 1.799(12)
P011 C119 1.862(15)
P011 C045 1.867(12)
P013 C114 1.831(13)
P013 C135 1.856(15)
P013 C137 1.866(14)
N6 C019 1.392(14)
N6 C050 1.472(13)
C019 C084 1.410(15)
C019 C112 1.441(16)
C023 C127 1.482(17)
C023 C147 1.566(18)
C023 H02A 1.0000
C024 C044 1.525(15)
C024 C149 1.534(18)
C024 H02B 1.0000
C031 C036 1.398(17)
C031 C073 1.407(16)
C033 C128 1.521(16)
C033 C129 1.534(16)
C033 H03A 1.0000
C036 C102 1.420(16)
C037 C098 1.523(17)
C037 C097 1.559(17)
C037 H03B 1.0000
C044 H04A 0.9800
C044 H04B 0.9800
C044 H04C 0.9800
C047 C100 1.407(16)
C047 C063 1.424(17)
C053 C148 1.531(16)
C053 C099 1.542(18)
C053 H05C 1.0000
C060 H06A 0.9900
C060 H06B 0.9900
C063 C103 1.370(18)
C063 H06D 0.9500
C064 C132 1.419(17)
C064 C095 1.430(17)
C066 C102 1.390(18)
C066 C082 1.39(2)
C066 H06E 0.9500
C068 H06F 0.9900
C068 H06G 0.9900
C073 C082 1.367(17)
C073 H07B 0.9500
C082 H08A 0.9500
C095 C131 1.375(17)
C095 H09A 0.9500
C097 H09B 0.9800
C097 H09C 0.9800
C097 H09D 0.9800
C098 H09E 0.9800
C098 H09F 0.9800
C098 H09G 0.9800
C099 H09H 0.9800
C099 H09I 0.9800
C099 H09J 0.9800
C100 C130 1.370(17)
C101 C121 1.521(16)
C101 C120 1.522(17)
C101 H10A 1.0000
C120 H12A 0.9800
C120 H12B 0.9800
C120 H12C 0.9800
C105 H10B 0.9900
C105 H10C 0.9900
C104 C103 1.343(18)
C104 C130 1.406(18)
C104 H10E 0.9500
C103 H10F 0.9500
C102 H10G 0.9500
C121 H12D 0.9800
C121 H12E 0.9800
C121 H12F 0.9800
C127 H12J 0.9800
C127 H12K 0.9800
C127 H12L 0.9800
C128 H12Q 0.9800
C128 H12R 0.9800
C128 H12S 0.9800
C133 C132 1.375(17)
C133 C134 1.416(19)
C133 H13A 0.9500
C130 H13B 0.9500
C134 C131 1.368(18)
C134 H13E 0.9500
C131 H13G 0.9500
C129 H12Z 0.9800
C129 H13H 0.9800
C129 H13I 0.9800
C149 H14A 0.9800
C149 H14B 0.9800
C149 H14C 0.9800
C148 H14D 0.9800
C148 H14E 0.9800
C148 H14F 0.9800
C147 H14G 0.9800
C147 H14H 0.9800
C147 H14I 0.9800
C026 C071 1.349(18)
C026 C029 1.450(17)
C026 H02C 0.9500
C029 N200 1.369(15)
C029 C106 1.408(17)
C045 C123 1.530(16)
C045 C124 1.534(17)
C045 H04D 1.0000
C048 C071 1.360(17)
C048 C061 1.418(18)
C048 H04E 0.9500
C049 C055 1.408(17)
C049 C089 1.417(18)
C049 H04G 0.9500
C050 H05A 0.9900
C050 H05B 0.9900
C055 C112 1.359(17)
C055 H05D 0.9500
C061 C106 1.376(17)
C061 H06C 0.9500
C071 H07A 0.9500
C084 C089 1.331(17)
C084 H08B 0.9500
C089 H08C 0.9500
N7 C108 1.382(15)
N7 C115 1.471(14)
C116 C117 1.518(19)
C116 C118 1.574(17)
C116 H11A 1.0000
C107 C122 1.381(17)
C107 C108 1.417(17)
C107 N5 1.451(15)
N200 C114 1.422(15)
C114 H11B 0.9900
C114 H11C 0.9900
C108 C109 1.395(17)
C106 N5 1.438(16)
C119 C126 1.445(18)
C119 C125 1.507(18)
C119 H11N 1.0000
C117 H11D 0.9800
C117 H11E 0.9800
C117 H11F 0.9800
C118 H11G 0.9800
C118 H11H 0.9800
C118 H11I 0.9800
C109 C110 1.392(18)
C109 H10D 0.9500
C115 H11J 0.9900
C115 H11K 0.9900
C112 N5 1.467(14)
C111 C122 1.384(19)
C111 C110 1.40(2)
C111 H11L 0.9500
C110 H11M 0.9500
C124 H12G 0.9800
C124 H12H 0.9800
C124 H12I 0.9800
C125 H12M 0.9800
C125 H12N 0.9800
C125 H12O 0.9800
C122 H12P 0.9500
C126 H12T 0.9800
C126 H12U 0.9800
C126 H12V 0.9800
C135 C136 1.516(19)
C135 C156 1.53(2)
C135 H13D 1.0000
C137 C158 1.56(2)
C137 C155 1.561(18)
C137 H13F 1.0000
C123 H12W 0.9800
C123 H12X 0.9800
C123 H12Y 0.9800
C136 H13J 0.9800
C136 H13K 0.9800
C136 H13L 0.9800
C152 C150 1.516(19)
C152 H15A 0.9800
C152 H15B 0.9800
C152 H15C 0.9800
C150 C151 1.37(2)
C150 H15D 1.0000
C151 H15E 0.9800
C151 H15F 0.9800
C151 H15G 0.9800
C155 H15H 0.9800
C155 H15I 0.9800
C155 H15J 0.9800
C158 H15K 0.9800
C158 H15L 0.9800
C158 H15M 0.9800
C156 H15N 0.9800
C156 H15O 0.9800
C156 H15P 0.9800
O1 C200 1.414(17)
O1 C203 1.473(17)
C200 C201 1.46(2)
C200 H20C 0.9900
C200 H20D 0.9900
C201 C202 1.40(2)
C201 H30H 0.9900
C201 H30I 0.9900
C202 C203 1.44(2)
C202 H20E 0.9900
C202 H20F 0.9900
C203 H20G 0.9900
C203 H20H 0.9900
O2 C291 1.454(19)
O2 C294 1.478(15)
C291 C292 1.45(2)
C291 H22K 0.9900
C291 H22L 0.9900
C292 C293 1.50(2)
C292 H22I 0.9900
C292 H22J 0.9900
C293 C294 1.509(18)
C293 H21A 0.9900
C293 H21B 0.9900
C294 H21C 0.9900
C294 H21D 0.9900
O3 C391 1.429(16)
O3 C394 1.462(17)
C391 C392 1.48(2)
C391 H20A 0.9900
C391 H20B 0.9900
C392 C393 1.44(2)
C392 H20K 0.9900
C392 H20L 0.9900
C393 C394 1.49(2)
C393 H20M 0.9900
C393 H20N 0.9900
C394 H20I 0.9900
C394 H20J 0.9900
O4 C491 1.427(16)
O4 C494 1.440(17)
C491 C492 1.49(2)
C491 H22C 0.9900
C491 H22D 0.9900
C492 C493 1.55(2)
C492 H22E 0.9900
C492 H22F 0.9900
C493 C494 1.488(19)
C493 H22A 0.9900
C493 H22B 0.9900
C494 H22G 0.9900
C494 H22H 0.9900
O5 C591 1.400(18)
O5 C594 1.44(2)
C591 C592 1.39(3)
C591 H59A 0.9900
C591 H59B 0.9900
C592 C593 1.46(3)
C592 H59C 0.9900
C592 H59D 0.9900
C593 C594 1.43(3)
C593 H59E 0.9900
C593 H59F 0.9900
C594 H59G 0.9900
C594 H59H 0.9900
O6 C303 1.412(19)
O6 C300 1.44(2)
C300 C301 1.53(3)
C300 H30D 0.9900
C300 H30E 0.9900
C301 C302 1.40(3)
C301 H30F 0.9900
C301 H30G 0.9900
C302 C303 1.45(3)
C302 H30C 0.9900
C302 H30J 0.9900
C303 H30A 0.9900
C303 H30B 0.9900
O9 C903 1.46(3)
O9 C901 1.52(4)
C900 C901 1.37(3)
C900 C902 1.47(4)
C900 H90A 0.9900
C900 H90B 0.9900
C902 C903 1.51(3)
C902 H90C 0.9900
C902 H90D 0.9900
C901 H90E 0.9900
C901 H90F 0.9900
C903 H90G 0.9900
C903 H90H 0.9900

loop_
_geom_torsion_atom_site_label_1
_geom_torsion_atom_site_label_2
_geom_torsion_atom_site_label_3
_geom_torsion_atom_site_label_4
_geom_torsion
C050 N6 C019 C084 -2.2(18)
Fe03 N6 C019 C084 158.3(10)
C050 N6 C019 C112 -178.5(10)
Fe03 N6 C019 C112 -18.1(14)
C060 P008 C023 C127 27.3(14)
C033 P008 C023 C127 -78.9(13)
Fe02 P008 C023 C127 145.2(11)
C060 P008 C023 C147 156.6(10)
C033 P008 C023 C147 50.3(11)
Fe02 P008 C023 C147 -85.6(10)
C105 P006 C024 C044 52.9(11)
C053 P006 C024 C044 158.3(10)
Fe02 P006 C024 C044 -79.1(10)
C105 P006 C024 C149 -180.0(10)
C053 P006 C024 C149 -74.6(11)
Fe02 P006 C024 C149 48.0(11)
C100 N1 C031 C036 91.7(14)
C132 N1 C031 C036 -132.5(12)
Fe01 N1 C031 C036 -21.7(13)
C100 N1 C031 C073 -86.8(15)
C132 N1 C031 C073 49.1(16)
Fe01 N1 C031 C073 159.8(11)
C060 P008 C033 C128 64.7(10)
C023 P008 C033 C128 171.7(9)
Fe02 P008 C033 C128 -62.2(10)
C060 P008 C033 C129 -58.3(11)
C023 P008 C033 C129 48.7(12)
Fe02 P008 C033 C129 174.7(8)
C060 N2 C036 C031 -179.6(11)
Fe01 N2 C036 C031 20.8(16)
C060 N2 C036 C102 1.8(19)
Fe01 N2 C036 C102 -157.7(10)
C073 C031 C036 N2 -177.2(12)
N1 C031 C036 N2 4.3(18)
C073 C031 C036 C102 1(2)
N1 C031 C036 C102 -177.1(11)
C068 P009 C037 C098 164.3(9)
C101 P009 C037 C098 60.2(10)
Fe02 P009 C037 C098 -72.7(10)
C068 P009 C037 C097 -74.1(10)
C101 P009 C037 C097 -178.2(9)
Fe02 P009 C037 C097 48.9(10)
C068 N3 C047 C100 179.8(11)
Fe01 N3 C047 C100 20.5(15)
C068 N3 C047 C063 2.4(17)
Fe01 N3 C047 C063 -156.9(10)
C105 P006 C053 C148 -77.7(11)
C024 P006 C053 C148 178.5(10)
Fe02 P006 C053 C148 49.4(11)
C105 P006 C053 C099 49.6(12)
C024 P006 C053 C099 -54.2(12)
Fe02 P006 C053 C099 176.7(9)
C036 N2 C060 P008 174.0(9)
Fe01 N2 C060 P008 -27.6(12)
C023 P008 C060 N2 162.4(9)
C033 P008 C060 N2 -89.3(9)
Fe02 P008 C060 N2 46.4(9)
N3 C047 C063 C103 176.0(12)
C100 C047 C063 C103 -1.4(19)
C105 N4 C064 C132 -177.1(10)
Fe01 N4 C064 C132 19.7(15)
C105 N4 C064 C095 4.0(18)
Fe01 N4 C064 C095 -159.2(10)
C047 N3 C068 P009 -177.3(8)
Fe01 N3 C068 P009 -19.6(12)
C037 P009 C068 N3 159.4(9)
C101 P009 C068 N3 -96.4(9)
Fe02 P009 C068 N3 36.7(10)
C036 C031 C073 C082 -1(2)
N1 C031 C073 C082 177.1(12)
C031 C073 C082 C066 0(2)
C102 C066 C082 C073 0(2)
N4 C064 C095 C131 178.4(12)
C132 C064 C095 C131 -0.6(18)
N3 C047 C100 C130 -173.0(12)
C063 C047 C100 C130 4.6(19)
N3 C047 C100 N1 3.8(17)
C063 C047 C100 N1 -178.6(11)
C132 N1 C100 C130 -91.8(15)
C031 N1 C100 C130 43.3(17)
Fe01 N1 C100 C130 156.3(11)
C132 N1 C100 C047 91.5(13)
C031 N1 C100 C047 -133.5(12)
Fe01 N1 C100 C047 -20.5(12)
C068 P009 C101 C121 -62.5(11)
C037 P009 C101 C121 42.3(11)
Fe02 P009 C101 C121 169.8(8)
C068 P009 C101 C120 62.4(10)
C037 P009 C101 C120 167.2(10)
Fe02 P009 C101 C120 -65.4(11)
C064 N4 C105 P006 -177.9(8)
Fe01 N4 C105 P006 -15.5(11)
C024 P006 C105 N4 -99.4(8)
C053 P006 C105 N4 156.5(8)
Fe02 P006 C105 N4 34.1(9)
C130 C104 C103 C063 2(2)
C047 C063 C103 C104 -2(2)
C082 C066 C102 C036 0(2)
N2 C036 C102 C066 177.9(12)
C031 C036 C102 C066 -0.6(19)
C047 C100 C130 C104 -5(2)
N1 C100 C130 C104 178.8(12)
C103 C104 C130 C100 1(2)
C132 C133 C134 C131 -1(2)
C133 C134 C131 C095 2(2)
C064 C095 C131 C134 -1(2)
C134 C133 C132 C064 -1(2)
C134 C133 C132 N1 176.9(11)
N4 C064 C132 C133 -177.5(11)
C095 C064 C132 C133 1.6(18)
N4 C064 C132 N1 4.6(17)
C095 C064 C132 N1 -176.3(10)
C100 N1 C132 C133 49.1(16)
C031 N1 C132 C133 -87.8(15)
Fe01 N1 C132 C133 161.5(10)
C100 N1 C132 C064 -133.0(12)
C031 N1 C132 C064 90.1(13)
Fe01 N1 C132 C064 -20.7(12)
C071 C026 C029 N200 -177.7(12)
C071 C026 C029 C106 2.0(18)
C050 P011 C045 C123 77.8(11)
C119 P011 C045 C123 -177.2(10)
Fe04 P011 C045 C123 -48.8(11)
C050 P011 C045 C124 -50.4(11)
C119 P011 C045 C124 54.6(11)
Fe04 P011 C045 C124 -177.0(8)
C019 N6 C050 P011 -179.9(9)
Fe03 N6 C050 P011 20.2(11)
C119 P011 C050 N6 92.9(9)
C045 P011 C050 N6 -160.7(8)
Fe04 P011 C050 N6 -38.1(9)
C089 C049 C055 C112 2(2)
C071 C048 C061 C106 -1(2)
C029 C026 C071 C048 -1(2)
C061 C048 C071 C026 0(2)
N6 C019 C084 C089 179.9(13)
C112 C019 C084 C089 -3.7(19)
C019 C084 C089 C049 5(2)
C055 C049 C089 C084 -4(2)
C115 P010 C116 C117 -58.4(11)
C150 P010 C116 C117 -166.6(11)
Fe04 P010 C116 C117 69.8(11)
C115 P010 C116 C118 63.5(12)
C150 P010 C116 C118 -44.7(13)
Fe04 P010 C116 C118 -168.4(9)
C106 C029 N200 C114 175.5(11)
C026 C029 N200 C114 -4.8(18)
C106 C029 N200 Fe03 -22.6(14)
C026 C029 N200 Fe03 157.0(9)
C029 N200 C114 P013 -174.0(9)
Fe03 N200 C114 P013 25.7(12)
C135 P013 C114 N200 73.8(10)
C137 P013 C114 N200 -176.8(9)
Fe04 P013 C114 N200 -47.4(9)
C115 N7 C108 C109 -2.0(18)
Fe03 N7 C108 C109 157.5(11)
C115 N7 C108 C107 -179.1(11)
Fe03 N7 C108 C107 -19.6(15)
C122 C107 C108 N7 177.1(12)
N5 C107 C108 N7 -4.3(17)
C122 C107 C108 C109 -0.2(19)
N5 C107 C108 C109 178.4(11)
C048 C061 C106 C029 2.2(19)
C048 C061 C106 N5 -177.8(12)
N200 C029 C106 C061 176.9(11)
C026 C029 C106 C061 -2.8(18)
N200 C029 C106 N5 -3.0(16)
C026 C029 C106 N5 177.3(10)
C050 P011 C119 C126 -49.1(14)
C045 P011 C119 C126 -154.6(13)
Fe04 P011 C119 C126 81.3(14)
C050 P011 C119 C125 168.9(11)
C045 P011 C119 C125 63.4(13)
Fe04 P011 C119 C125 -60.6(12)
N7 C108 C109 C110 -176.9(13)
C107 C108 C109 C110 0(2)
C108 N7 C115 P010 179.0(9)
Fe03 N7 C115 P010 21.3(11)
C116 P010 C115 N7 92.9(9)
C150 P010 C115 N7 -158.3(9)
Fe04 P010 C115 N7 -39.0(9)
C049 C055 C112 C019 -1(2)
C049 C055 C112 N5 -174.7(12)
N6 C019 C112 C055 178.1(12)
C084 C019 C112 C055 1.4(19)
N6 C019 C112 N5 -7.5(17)
C084 C019 C112 N5 175.8(11)
C061 C106 N5 C107 89.5(14)
C029 C106 N5 C107 -90.5(13)
C061 C106 N5 C112 -48.8(16)
C029 C106 N5 C112 131.2(12)
C061 C106 N5 Fe03 -158.8(10)
C029 C106 N5 Fe03 21.1(12)
C122 C107 N5 C106 -49.4(16)
C108 C107 N5 C106 132.0(12)
C122 C107 N5 C112 88.7(14)
C108 C107 N5 C112 -89.9(14)
C122 C107 N5 Fe03 -161.2(10)
C108 C107 N5 Fe03 20.2(12)
C055 C112 N5 C106 86.6(16)
C019 C112 N5 C106 -87.8(14)
C055 C112 N5 C107 -52.3(17)
C019 C112 N5 C107 133.3(12)
C055 C112 N5 Fe03 -162.9(11)
C019 C112 N5 Fe03 22.8(12)
C108 C109 C110 C111 2(2)
C122 C111 C110 C109 -4(2)
C108 C107 C122 C111 -2(2)
N5 C107 C122 C111 179.4(13)
C110 C111 C122 C107 4(2)
C114 P013 C135 C136 19.5(15)
C137 P013 C135 C136 -88.4(15)
Fe04 P013 C135 C136 138.8(12)
C114 P013 C135 C156 152.9(12)
C137 P013 C135 C156 45.1(14)
Fe04 P013 C135 C156 -87.7(13)
C114 P013 C137 C158 66.9(12)
C135 P013 C137 C158 172.8(11)
Fe04 P013 C137 C158 -57.5(13)
C114 P013 C137 C155 -54.9(14)
C135 P013 C137 C155 51.0(15)
Fe04 P013 C137 C155 -179.3(11)
C115 P010 C150 C151 -15(2)
C116 P010 C150 C151 92(2)
Fe04 P010 C150 C151 -137(2)
C115 P010 C150 C152 -158.5(13)
C116 P010 C150 C152 -51.7(15)
Fe04 P010 C150 C152 78.8(13)
C203 O1 C200 C201 -13(2)
Li1 O1 C200 C201 -163.1(17)
O1 C200 C201 C202 22(2)
C200 C201 C202 C203 -22(3)
C201 C202 C203 O1 14(3)
C200 O1 C203 C202 0(2)
Li1 O1 C203 C202 150.6(16)
C294 O2 C291 C292 -10(2)
Li2 O2 C291 C292 148.3(15)
O2 C291 C292 C293 29(2)
C291 C292 C293 C294 -37(2)
C291 O2 C294 C293 -13.2(18)
Li2 O2 C294 C293 -172.6(13)
C292 C293 C294 O2 30.0(17)
C394 O3 C391 C392 5.6(19)
Li2 O3 C391 C392 160.0(14)
O3 C391 C392 C393 -13(2)
C391 C392 C393 C394 14(2)
C391 O3 C394 C393 3.2(19)
Li2 O3 C394 C393 -150.6(14)
C392 C393 C394 O3 -11(2)
C494 O4 C491 C492 0.6(17)
Li2 O4 C491 C492 -177.1(14)
O4 C491 C492 C493 22.4(17)
C491 C492 C493 C494 -36.4(16)
C491 O4 C494 C493 -24.7(16)
Li2 O4 C494 C493 153.2(13)
C492 C493 C494 O4 37.9(15)
C594 O5 C591 C592 13(2)
Li1 O5 C591 C592 -166.5(18)
O5 C591 C592 C593 -27(3)
C591 C592 C593 C594 31(3)
C592 C593 C594 O5 -22(3)
C591 O5 C594 C593 6(2)
Li1 O5 C594 C593 -174.5(18)
C303 O6 C300 C301 20(2)
Li1 O6 C300 C301 -149.6(18)
O6 C300 C301 C302 -21(3)
C300 C301 C302 C303 14(3)
C300 O6 C303 C302 -12(2)
Li1 O6 C303 C302 157.2(19)
C301 C302 C303 O6 -1(3)
C901 C900 C902 C903 30(5)
C902 C900 C901 O9 -21(5)
C903 O9 C901 C900 4(4)
C901 O9 C903 C902 13(4)
C900 C902 C903 O9 -23(3)

loop_
_platon_squeeze_void_nr
_platon_squeeze_void_average_x
_platon_squeeze_void_average_y
_platon_squeeze_void_average_z
_platon_squeeze_void_volume
_platon_squeeze_void_count_electrons
_platon_squeeze_void_content
1 0.262 0.433 0.031 204 55 ' '
2 0.292 0.120 0.643 7 1 ' '
3 0.738 0.933 -0.031 204 55 ' '
4 0.708 0.620 0.357 7 1 ' '
